data_1557834
loop_
_publ_author_name
'Cook, Andrew W.'
'Bocarsly, Joshua D.'
'Lewis, Richard A.'
'Touchton, Alexander J.'
'Morochnik, Simona'
'Hayton, Trevor W.'

_publ_section_title
;
 An iron ketimide single-molecule magnet [Fe4(N&#xE001;CPh2)6] with
 suppressed through-barrier relaxation
;
_journal_issue 18
_journal_name_full 'Chemical Science'
_journal_page_first 4753
_journal_page_last 4757
_journal_paper_doi 10.1039/D0SC01578D
_journal_volume 11
_journal_year 2020
_chemical_formula_sum 'C208.5 H180 Fe8 N12'
_chemical_formula_weight 3300.43
_space_group_crystal_system triclinic
_space_group_IT_number 2
_space_group_name_Hall '-P 1'
_space_group_name_H-M_alt 'P -1'
_atom_sites_solution_hydrogens geom
_audit_creation_method SHELXL-2014/7
_audit_update_record
;
2019-10-01 deposited with the CCDC.	2020-04-20 downloaded from the CCDC.
;
_cell_angle_alpha 105.998(4)
_cell_angle_beta 90.079(3)
_cell_angle_gamma 119.907(3)
_cell_formula_units_Z 2
_cell_length_a 19.2992(9)
_cell_length_b 19.3512(13)
_cell_length_c 27.2060(12)
_cell_measurement_reflns_used 9095
_cell_measurement_temperature 100(2)
_cell_measurement_theta_max 23.20
_cell_measurement_theta_min 2.25
_cell_volume 8348.1(9)
_computing_structure_refinement 'SHELXL-2014/7 (Sheldrick, 2014)'
_diffrn_ambient_temperature 100(2)
_diffrn_measured_fraction_theta_full 0.996
_diffrn_measured_fraction_theta_max 0.996
_diffrn_measurement_device_type 'Bruker APEXII'
_diffrn_radiation_type MoK\a
_diffrn_radiation_wavelength 0.71073
_diffrn_reflns_av_R_equivalents 0.0685
_diffrn_reflns_av_unetI/netI 0.1292
_diffrn_reflns_Laue_measured_fraction_full 0.996
_diffrn_reflns_Laue_measured_fraction_max 0.996
_diffrn_reflns_limit_h_max 21
_diffrn_reflns_limit_h_min -22
_diffrn_reflns_limit_k_max 22
_diffrn_reflns_limit_k_min -15
_diffrn_reflns_limit_l_max 30
_diffrn_reflns_limit_l_min -31
_diffrn_reflns_number 52983
_diffrn_reflns_point_group_measured_fraction_full 0.996
_diffrn_reflns_point_group_measured_fraction_max 0.996
_diffrn_reflns_theta_full 24.108
_diffrn_reflns_theta_max 24.108
_diffrn_reflns_theta_min 1.234
_exptl_absorpt_coefficient_mu 0.735
_exptl_absorpt_correction_T_max 0.7451
_exptl_absorpt_correction_T_min 0.6125
_exptl_absorpt_correction_type multi-scan
_exptl_absorpt_process_details sadabs
_exptl_crystal_colour brown
_exptl_crystal_density_diffrn 1.313
_exptl_crystal_description plate
_exptl_crystal_F_000 3446
_exptl_crystal_size_max 0.20
_exptl_crystal_size_mid 0.15
_exptl_crystal_size_min 0.10
_refine_diff_density_max 1.524
_refine_diff_density_min -0.980
_refine_diff_density_rms 0.198
_refine_ls_extinction_coef 0.0053(3)
_refine_ls_extinction_expression Fc^*^=kFc[1+0.001xFc^2^\l^3^/sin(2\q)]^-1/4^
_refine_ls_extinction_method 'SHELXL-2014/7 (Sheldrick 2014'
_refine_ls_goodness_of_fit_ref 0.770
_refine_ls_hydrogen_treatment constr
_refine_ls_matrix_type full
_refine_ls_number_parameters 1716
_refine_ls_number_reflns 26427
_refine_ls_number_restraints 16
_refine_ls_restrained_S_all 0.770
_refine_ls_R_factor_all 0.2039
_refine_ls_R_factor_gt 0.1596
_refine_ls_shift/su_max 0.000
_refine_ls_shift/su_mean 0.000
_refine_ls_structure_factor_coef Fsqd
_refine_ls_weighting_details 'w=1/[\s^2^(Fo^2^)+(0.0100P)^2^+970.0000P] where P=(Fo^2^+2Fc^2^)/3'
_refine_ls_weighting_scheme calc
_refine_ls_wR_factor_gt 0.3659
_refine_ls_wR_factor_ref 0.3992
_reflns_Friedel_coverage 0.000
_reflns_number_gt 17842
_reflns_number_total 26427
_reflns_threshold_expression 'I > 2\s(I)'
_cod_data_source_file d0sc01578d2.cif
_cod_data_source_block Complex_1
_cod_depositor_comments
;
The following automatic conversions were performed:

data item '_exptl_absorpt_correction_type' value 'Multi-scan' was
changed to 'multi-scan' in accordance with the
/home/data/users/saulius/crontab/automatic-downloads/rss-feeds/RSC/lib/dictionaries/cif_core.dic
dictionary named 'cif_core.dic' version 2.4.2 last updated on
2011-04-26.

Automatic conversion script
Id: cif_fix_values 7556 2019-12-06 15:28:31Z antanas 

 Adding full bibliography for 1557834.cif.

 Adding full bibliography for 1557834.cif.
;
_cod_original_cell_volume 8348.0(8)
_cod_original_formula_sum 'C208.50 H180 Fe8 N12'
_cod_database_code 1557834
_shelx_shelxl_version_number 2014/7
_shelx_space_group_comment
;
The symmetry employed for this shelxl refinement is uniquely defined
by the following loop, which should always be used as a source of
symmetry information in preference to the above space-group names.
They are only intended as comments.
;

loop_
_space_group_symop_operation_xyz
'x, y, z'
'-x, -y, -z'

loop_
_atom_site_label
_atom_site_type_symbol
_atom_site_fract_x
_atom_site_fract_y
_atom_site_fract_z
_atom_site_U_iso_or_equiv
_atom_site_adp_type
_atom_site_occupancy
_atom_site_site_symmetry_order
_atom_site_calc_flag
_atom_site_refinement_flags_posn
_atom_site_refinement_flags_adp
_atom_site_refinement_flags_occupancy
_atom_site_disorder_assembly
_atom_site_disorder_group
C1 C 0.0515(9) 0.0254(9) 0.7093(6) 0.023(3) Uani 1 1 d . . . . .
C2 C 0.0490(9) -0.0100(9) 0.6524(6) 0.021(3) Uani 1 1 d . . . . .
C3 C 0.1163(9) -0.0152(10) 0.6348(7) 0.026(3) Uani 1 1 d . . . . .
H3 H 0.1604 0.0013 0.6589 0.032 Uiso 1 1 calc R U . . .
C4 C 0.1169(10) -0.0444(10) 0.5826(7) 0.032(4) Uani 1 1 d . . . . .
H4 H 0.1607 -0.0487 0.5717 0.038 Uiso 1 1 calc R U . . .
C5 C 0.0521(10) -0.0676(10) 0.5462(7) 0.035(4) Uani 1 1 d . . . . .
H5 H 0.0524 -0.0869 0.5110 0.042 Uiso 1 1 calc R U . . .
C6 C -0.0123(9) -0.0615(10) 0.5630(6) 0.026(4) Uani 1 1 d . . . . .
H6 H -0.0564 -0.0785 0.5388 0.032 Uiso 1 1 calc R U . . .
C7 C -0.0129(9) -0.0297(10) 0.6166(7) 0.026(3) Uani 1 1 d . . . . .
H7 H -0.0552 -0.0224 0.6272 0.032 Uiso 1 1 calc R U . . .
C8 C -0.0274(9) -0.0145(10) 0.7286(6) 0.025(4) Uani 1 1 d . . . . .
C9 C -0.0842(10) -0.0970(11) 0.7107(7) 0.031(4) Uani 1 1 d . . . . .
H9 H -0.0738 -0.1321 0.6850 0.037 Uiso 1 1 calc R U . . .
C10 C -0.1569(12) -0.1319(13) 0.7284(8) 0.050(6) Uani 1 1 d . . . . .
H10 H -0.1948 -0.1892 0.7147 0.060 Uiso 1 1 calc R U . . .
C11 C -0.1719(10) -0.0825(13) 0.7654(7) 0.042(5) Uani 1 1 d . . . . .
H11 H -0.2207 -0.1060 0.7777 0.051 Uiso 1 1 calc R U . . .
C12 C -0.1178(10) 0.0019(12) 0.7859(7) 0.032(4) Uani 1 1 d . . . . .
H12 H -0.1297 0.0356 0.8116 0.038 Uiso 1 1 calc R U . . .
C13 C -0.0439(9) 0.0368(11) 0.7673(7) 0.030(4) Uani 1 1 d . . . . .
H13 H -0.0061 0.0941 0.7809 0.036 Uiso 1 1 calc R U . . .
C14 C 0.1314(9) 0.2766(10) 0.8773(6) 0.024(2) Uani 1 1 d . . . . .
C15 C 0.0594(9) 0.2197(11) 0.8977(6) 0.031(4) Uani 1 1 d . . . . .
C16 C 0.0549(10) 0.1500(10) 0.9069(6) 0.026(4) Uani 1 1 d . . . . .
H16 H 0.0985 0.1422 0.9026 0.031 Uiso 1 1 calc R U . . .
C17 C -0.0134(11) 0.0914(13) 0.9226(7) 0.038(4) Uani 1 1 d . . . . .
H17 H -0.0159 0.0446 0.9276 0.046 Uiso 1 1 calc R U . . .
C18 C -0.0769(10) 0.1054(12) 0.9303(7) 0.037(4) Uani 1 1 d . . . . .
H18 H -0.1216 0.0692 0.9423 0.044 Uiso 1 1 calc R U . . .
C19 C -0.0745(10) 0.1726(14) 0.9203(7) 0.043(5) Uani 1 1 d . . . . .
H19 H -0.1189 0.1793 0.9240 0.052 Uiso 1 1 calc R U . . .
C20 C -0.0060(10) 0.2316(12) 0.9048(7) 0.035(4) Uani 1 1 d . . . . .
H20 H -0.0045 0.2777 0.8993 0.043 Uiso 1 1 calc R U . . .
C21 C 0.1569(9) 0.3680(11) 0.8913(7) 0.032(4) Uani 1 1 d . . . . .
C22 C 0.1480(10) 0.4088(13) 0.9387(8) 0.041(5) Uani 1 1 d . . . . .
H22 H 0.1258 0.3806 0.9625 0.050 Uiso 1 1 calc R U . . .
C23 C 0.1728(13) 0.4935(13) 0.9503(9) 0.051(5) Uani 1 1 d . . . . .
H23 H 0.1663 0.5213 0.9821 0.061 Uiso 1 1 calc R U . . .
C24 C 0.2058(12) 0.5360(12) 0.9170(9) 0.052(6) Uani 1 1 d . . . . .
H24 H 0.2219 0.5924 0.9255 0.062 Uiso 1 1 calc R U . . .
C25 C 0.2159(12) 0.4932(13) 0.8682(9) 0.049(5) Uani 1 1 d . . . . .
H25 H 0.2389 0.5218 0.8446 0.059 Uiso 1 1 calc R U . . .
C26 C 0.1918(9) 0.4100(12) 0.8562(8) 0.038(5) Uani 1 1 d . . . . .
H26 H 0.1988 0.3821 0.8247 0.046 Uiso 1 1 calc R U . . .
C27 C 0.2708(9) 0.3213(9) 0.7160(6) 0.022(3) Uani 1 1 d . . . . .
C28 C 0.3087(8) 0.4152(9) 0.7386(6) 0.019(3) Uani 1 1 d . . . . .
C29 C 0.3790(9) 0.4628(9) 0.7755(6) 0.023(4) Uani 1 1 d . . . . .
H29 H 0.4022 0.4364 0.7866 0.028 Uiso 1 1 calc R U . . .
C30 C 0.4139(10) 0.5478(10) 0.7954(6) 0.032(4) Uani 1 1 d . . . . .
H30 H 0.4612 0.5793 0.8198 0.038 Uiso 1 1 calc R U . . .
C31 C 0.3795(10) 0.5875(10) 0.7797(6) 0.031(3) Uani 1 1 d . . . . .
H31 H 0.4043 0.6457 0.7929 0.037 Uiso 1 1 calc R U . . .
C32 C 0.3102(12) 0.5420(11) 0.7454(8) 0.040(5) Uani 1 1 d . . . . .
H32 H 0.2858 0.5688 0.7362 0.049 Uiso 1 1 calc R U . . .
C33 C 0.2749(9) 0.4564(9) 0.7237(6) 0.023(3) Uani 1 1 d . . . . .
H33 H 0.2281 0.4260 0.6989 0.027 Uiso 1 1 calc R U . . .
C34 C 0.2386(9) 0.2821(10) 0.6580(6) 0.022(3) Uani 1 1 d . . . . .
C35 C 0.2785(9) 0.3263(9) 0.6252(6) 0.023(3) Uani 1 1 d . . . . .
H35 H 0.3252 0.3793 0.6378 0.027 Uiso 1 1 calc R U . . .
C36 C 0.2464(11) 0.2888(11) 0.5715(6) 0.033(4) Uani 1 1 d . . . . .
H36 H 0.2722 0.3176 0.5486 0.040 Uiso 1 1 calc R U . . .
C37 C 0.1783(10) 0.2109(10) 0.5531(7) 0.031(3) Uani 1 1 d . . . . .
H37 H 0.1567 0.1876 0.5180 0.037 Uiso 1 1 calc R U . . .
C38 C 0.1417(9) 0.1673(11) 0.5863(7) 0.032(4) Uani 1 1 d . . . . .
H38 H 0.0968 0.1131 0.5733 0.039 Uiso 1 1 calc R U . . .
C39 C 0.1701(9) 0.2017(9) 0.6387(6) 0.023(3) Uani 1 1 d . . . . .
H39 H 0.1439 0.1717 0.6611 0.028 Uiso 1 1 calc R U . . .
C40 C 0.1944(9) 0.0401(10) 0.8741(6) 0.024(2) Uani 1 1 d . . . . .
C41 C 0.2622(9) 0.0370(11) 0.8954(6) 0.028(4) Uani 1 1 d . . . . .
C42 C 0.3387(9) 0.1083(10) 0.9108(6) 0.025(4) Uani 1 1 d . . . . .
H42 H 0.3457 0.1586 0.9088 0.029 Uiso 1 1 calc R U . . .
C43 C 0.4054(10) 0.1074(12) 0.9290(7) 0.033(4) Uani 1 1 d . . . . .
H43 H 0.4559 0.1568 0.9399 0.040 Uiso 1 1 calc R U . . .
C44 C 0.3963(11) 0.0340(12) 0.9309(7) 0.036(4) Uani 1 1 d . . . . .
H44 H 0.4411 0.0327 0.9419 0.043 Uiso 1 1 calc R U . . .
C45 C 0.3199(10) -0.0395(11) 0.9164(6) 0.031(4) Uani 1 1 d . . . . .
H45 H 0.3132 -0.0897 0.9184 0.037 Uiso 1 1 calc R U . . .
C46 C 0.2549(10) -0.0362(10) 0.8991(6) 0.026(4) Uani 1 1 d . . . . .
H46 H 0.2041 -0.0852 0.8895 0.032 Uiso 1 1 calc R U . . .
C47 C 0.1098(9) -0.0171(11) 0.8819(7) 0.027(4) Uani 1 1 d . . . . .
C48 C 0.0947(10) -0.0401(12) 0.9281(6) 0.033(4) Uani 1 1 d . . . . .
H48 H 0.1378 -0.0201 0.9540 0.040 Uiso 1 1 calc R U . . .
C49 C 0.0182(11) -0.0909(14) 0.9342(8) 0.044(5) Uani 1 1 d . . . . .
H49 H 0.0089 -0.1014 0.9657 0.053 Uiso 1 1 calc R U . . .
C50 C -0.0462(12) -0.1273(15) 0.8953(8) 0.048(6) Uani 1 1 d . . . . .
H50 H -0.0981 -0.1645 0.8997 0.058 Uiso 1 1 calc R U . . .
C51 C -0.0339(11) -0.1087(12) 0.8501(7) 0.041(5) Uani 1 1 d . . . . .
H51 H -0.0775 -0.1326 0.8237 0.049 Uiso 1 1 calc R U . . .
C52 C 0.0454(10) -0.0531(13) 0.8436(7) 0.038(5) Uani 1 1 d . . . . .
H52 H 0.0537 -0.0409 0.8126 0.046 Uiso 1 1 calc R U . . .
C53 C 0.4275(9) 0.3417(10) 0.8790(6) 0.025(4) Uani 1 1 d . . . . .
C54 C 0.4489(9) 0.4317(10) 0.8980(6) 0.024(3) Uani 1 1 d . . . . .
C55 C 0.3870(10) 0.4483(10) 0.9109(6) 0.026(4) Uani 1 1 d . . . . .
H55 H 0.3350 0.4043 0.9094 0.031 Uiso 1 1 calc R U . . .
C56 C 0.4033(10) 0.5297(11) 0.9257(7) 0.030(4) Uani 1 1 d . . . . .
H56 H 0.3616 0.5399 0.9333 0.036 Uiso 1 1 calc R U . . .
C57 C 0.4802(11) 0.5962(10) 0.9294(7) 0.034(4) Uani 1 1 d . . . . .
H57 H 0.4913 0.6512 0.9398 0.041 Uiso 1 1 calc R U . . .
C58 C 0.5395(11) 0.5790(12) 0.9172(7) 0.038(5) Uani 1 1 d . . . . .
H58 H 0.5917 0.6238 0.9198 0.046 Uiso 1 1 calc R U . . .
C59 C 0.5267(10) 0.5001(11) 0.9014(7) 0.034(4) Uani 1 1 d . . . . .
H59 H 0.5691 0.4914 0.8930 0.041 Uiso 1 1 calc R U . . .
C60 C 0.4922(8) 0.3234(10) 0.8898(6) 0.021(3) Uani 1 1 d . . . . .
C61 C 0.5424(9) 0.3639(10) 0.9371(7) 0.029(4) Uani 1 1 d . . . . .
H61 H 0.5378 0.4044 0.9622 0.035 Uiso 1 1 calc R U . . .
C62 C 0.6003(11) 0.3441(12) 0.9474(7) 0.037(4) Uani 1 1 d . . . . .
H62 H 0.6347 0.3722 0.9793 0.045 Uiso 1 1 calc R U . . .
C63 C 0.6067(11) 0.2837(13) 0.9110(8) 0.041(5) Uani 1 1 d . . . . .
H63 H 0.6454 0.2711 0.9183 0.049 Uiso 1 1 calc R U . . .
C64 C 0.5558(10) 0.2407(11) 0.8629(7) 0.033(4) Uani 1 1 d . . . . .
H64 H 0.5598 0.1995 0.8380 0.040 Uiso 1 1 calc R U . . .
C65 C 0.4984(9) 0.2618(9) 0.8536(6) 0.019(3) Uani 1 1 d . . . . .
H65 H 0.4635 0.2334 0.8220 0.023 Uiso 1 1 calc R U . . .
C66 C 0.3457(9) 0.0979(9) 0.7158(6) 0.019(3) Uani 1 1 d . . . . .
C67 C 0.3944(9) 0.0678(9) 0.7369(6) 0.023(3) Uani 1 1 d . . . . .
C68 C 0.4672(9) 0.0810(11) 0.7205(7) 0.030(4) Uani 1 1 d . . . . .
H68 H 0.4844 0.1058 0.6946 0.036 Uiso 1 1 calc R U . . .
C69 C 0.5139(11) 0.0583(11) 0.7418(7) 0.034(4) Uani 1 1 d . . . . .
H69 H 0.5634 0.0706 0.7311 0.040 Uiso 1 1 calc R U . . .
C70 C 0.4908(11) 0.0189(10) 0.7776(6) 0.030(4) Uani 1 1 d . . . . .
H70 H 0.5217 0.0013 0.7906 0.037 Uiso 1 1 calc R U . . .
C71 C 0.4177(9) 0.0055(9) 0.7944(6) 0.024(4) Uani 1 1 d . . . . .
H71 H 0.4004 -0.0212 0.8194 0.029 Uiso 1 1 calc R U . . .
C72 C 0.3722(10) 0.0295(9) 0.7759(6) 0.027(4) Uani 1 1 d . . . . .
H72 H 0.3250 0.0208 0.7890 0.032 Uiso 1 1 calc R U . . .
C73 C 0.3425(9) 0.0944(10) 0.6614(6) 0.022(3) Uani 1 1 d . . . . .
C74 C 0.3410(11) 0.1564(11) 0.6467(7) 0.033(4) Uani 1 1 d . . . . .
H74 H 0.3442 0.2019 0.6720 0.040 Uiso 1 1 calc R U . . .
C75 C 0.3349(11) 0.1526(12) 0.5955(7) 0.035(4) Uani 1 1 d . . . . .
H75 H 0.3352 0.1962 0.5871 0.042 Uiso 1 1 calc R U . . .
C76 C 0.3285(11) 0.0868(13) 0.5571(7) 0.039(5) Uani 1 1 d . . . . .
H76 H 0.3224 0.0837 0.5225 0.046 Uiso 1 1 calc R U . . .
C77 C 0.3313(11) 0.0244(14) 0.5707(7) 0.040(5) Uani 1 1 d . . . . .
H77 H 0.3292 -0.0198 0.5448 0.048 Uiso 1 1 calc R U . . .
C78 C 0.3371(8) 0.0256(9) 0.6219(6) 0.018(3) Uani 1 1 d . . . . .
H78 H 0.3375 -0.0179 0.6301 0.022 Uiso 1 1 calc R U . . .
C79 C 0.3953(9) 0.7977(8) 0.7883(6) 0.018(2) Uani 1 1 d . . . . .
C80 C 0.4080(9) 0.8173(9) 0.8472(6) 0.019(3) Uani 1 1 d . . . . .
C81 C 0.4761(9) 0.8903(10) 0.8781(6) 0.026(4) Uani 1 1 d . . . . .
H81 H 0.5134 0.9279 0.8629 0.031 Uiso 1 1 calc R U . . .
C82 C 0.4892(10) 0.9079(11) 0.9307(6) 0.030(4) Uani 1 1 d . . . . .
H82 H 0.5348 0.9580 0.9506 0.036 Uiso 1 1 calc R U . . .
C83 C 0.4368(10) 0.8535(11) 0.9548(7) 0.030(4) Uani 1 1 d . . . . .
H83 H 0.4459 0.8656 0.9905 0.036 Uiso 1 1 calc R U . . .
C84 C 0.3682(12) 0.7784(12) 0.9230(7) 0.040(5) Uani 1 1 d . . . . .
H84 H 0.3328 0.7399 0.9385 0.047 Uiso 1 1 calc R U . . .
C85 C 0.3517(11) 0.7598(11) 0.8708(6) 0.034(4) Uani 1 1 d . . . . .
H85 H 0.3050 0.7109 0.8511 0.041 Uiso 1 1 calc R U . . .
C86 C 0.3091(8) 0.7545(9) 0.7624(6) 0.019(3) Uani 1 1 d . . . . .
C87 C 0.2516(9) 0.7703(10) 0.7855(6) 0.022(3) Uani 1 1 d . . . . .
H87 H 0.2670 0.8092 0.8184 0.027 Uiso 1 1 calc R U . . .
C88 C 0.1734(11) 0.7301(13) 0.7609(8) 0.041(5) Uani 1 1 d . . . . .
H88 H 0.1375 0.7444 0.7766 0.049 Uiso 1 1 calc R U . . .
C89 C 0.1470(9) 0.6685(10) 0.7132(7) 0.033(4) Uani 1 1 d . . . . .
H89 H 0.0930 0.6388 0.6975 0.039 Uiso 1 1 calc R U . . .
C90 C 0.2024(10) 0.6518(10) 0.6893(8) 0.034(4) Uani 1 1 d . . . . .
H90 H 0.1860 0.6127 0.6563 0.041 Uiso 1 1 calc R U . . .
C91 C 0.2842(9) 0.6935(9) 0.7141(6) 0.019(3) Uani 1 1 d . . . . .
H91 H 0.3205 0.6801 0.6982 0.023 Uiso 1 1 calc R U . . .
C92 C 0.6981(8) 1.0398(10) 0.7944(6) 0.020(3) Uani 1 1 d . . . . .
C93 C 0.7009(9) 1.0651(10) 0.8524(6) 0.022(3) Uani 1 1 d . . . . .
C94 C 0.7053(10) 1.0173(10) 0.8805(7) 0.028(3) Uani 1 1 d . . . . .
H94 H 0.7062 0.9689 0.8638 0.034 Uiso 1 1 calc R U . . .
C95 C 0.7084(9) 1.0427(11) 0.9351(7) 0.033(4) Uani 1 1 d . . . . .
H95 H 0.7094 1.0092 0.9536 0.039 Uiso 1 1 calc R U . . .
C96 C 0.7101(10) 1.1138(11) 0.9608(7) 0.033(3) Uani 1 1 d . . . . .
H96 H 0.7115 1.1290 0.9965 0.039 Uiso 1 1 calc R U . . .
C97 C 0.7098(13) 1.1643(13) 0.9332(8) 0.047(5) Uani 1 1 d . . . . .
H97 H 0.7133 1.2149 0.9505 0.056 Uiso 1 1 calc R U . . .
C98 C 0.7040(10) 1.1387(10) 0.8796(7) 0.028(3) Uani 1 1 d . . . . .
H98 H 0.7023 1.1721 0.8614 0.034 Uiso 1 1 calc R U . . .
C99 C 0.7460(9) 1.1057(9) 0.7711(6) 0.020(3) Uani 1 1 d . . . . .
C100 C 0.8222(10) 1.1785(10) 0.7983(8) 0.034(4) Uani 1 1 d . . . . .
H100 H 0.8407 1.1840 0.8316 0.041 Uiso 1 1 calc R U . . .
C101 C 0.8683(11) 1.2396(10) 0.7773(8) 0.035(3) Uani 1 1 d . . . . .
H101 H 0.9180 1.2853 0.7961 0.042 Uiso 1 1 calc R U . . .
C102 C 0.8431(10) 1.2349(11) 0.7296(7) 0.033(3) Uani 1 1 d . . . . .
H102 H 0.8752 1.2770 0.7154 0.039 Uiso 1 1 calc R U . . .
C103 C 0.7679(10) 1.1662(10) 0.7015(8) 0.035(3) Uani 1 1 d . . . . .
H103 H 0.7492 1.1621 0.6687 0.042 Uiso 1 1 calc R U . . .
C104 C 0.7234(9) 1.1059(11) 0.7232(7) 0.029(4) Uani 1 1 d . . . . .
H104 H 0.6736 1.0610 0.7043 0.035 Uiso 1 1 calc R U . . .
C105 C 0.4905(10) 0.9007(9) 0.6260(6) 0.025(4) Uani 1 1 d . . . . .
C106 C 0.5440(9) 0.9664(9) 0.6018(6) 0.020(2) Uani 1 1 d . . . . .
C107 C 0.6201(10) 0.9790(10) 0.5909(6) 0.029(3) Uani 1 1 d . . . . .
H107 H 0.6382 0.9460 0.5985 0.034 Uiso 1 1 calc R U . . .
C108 C 0.6683(10) 1.0410(12) 0.5688(7) 0.037(4) Uani 1 1 d . . . . .
H108 H 0.7191 1.0501 0.5626 0.044 Uiso 1 1 calc R U . . .
C109 C 0.6415(10) 1.0881(12) 0.5562(7) 0.034(4) Uani 1 1 d . . . . .
H109 H 0.6746 1.1294 0.5418 0.041 Uiso 1 1 calc R U . . .
C110 C 0.5666(11) 1.0756(11) 0.5643(7) 0.036(4) Uani 1 1 d . . . . .
H110 H 0.5484 1.1073 0.5551 0.044 Uiso 1 1 calc R U . . .
C111 C 0.5189(10) 1.0150(10) 0.5865(6) 0.029(3) Uani 1 1 d . . . . .
H111 H 0.4677 1.0059 0.5915 0.034 Uiso 1 1 calc R U . . .
C112 C 0.4037(9) 0.8662(9) 0.6152(6) 0.020(2) Uani 1 1 d . . . . .
C113 C 0.3614(9) 0.8366(9) 0.5657(7) 0.027(4) Uani 1 1 d . . . . .
H113 H 0.3897 0.8422 0.5381 0.033 Uiso 1 1 calc R U . . .
C114 C 0.2778(11) 0.7986(12) 0.5563(8) 0.046(5) Uani 1 1 d . . . . .
H114 H 0.2513 0.7796 0.5226 0.056 Uiso 1 1 calc R U . . .
C115 C 0.2334(12) 0.7883(14) 0.5959(9) 0.049(5) Uani 1 1 d . . . . .
H115 H 0.1773 0.7624 0.5896 0.059 Uiso 1 1 calc R U . . .
C116 C 0.2764(11) 0.8188(11) 0.6466(7) 0.034(4) Uani 1 1 d . . . . .
H116 H 0.2480 0.8138 0.6743 0.041 Uiso 1 1 calc R U . . .
C117 C 0.3582(9) 0.8553(10) 0.6559(7) 0.027(4) Uani 1 1 d . . . . .
H117 H 0.3846 0.8733 0.6895 0.033 Uiso 1 1 calc R U . . .
C118 C 0.4070(9) 0.6076(8) 0.6291(6) 0.018(2) Uani 1 1 d . . . . .
C119 C 0.3260(9) 0.5759(9) 0.5989(6) 0.024(2) Uani 1 1 d . . . . .
C120 C 0.3139(11) 0.6282(11) 0.5792(6) 0.031(4) Uani 1 1 d . . . . .
H120 H 0.3552 0.6835 0.5845 0.038 Uiso 1 1 calc R U . . .
C121 C 0.2359(11) 0.5950(12) 0.5503(8) 0.046(5) Uani 1 1 d . . . . .
H121 H 0.2258 0.6289 0.5368 0.055 Uiso 1 1 calc R U . . .
C122 C 0.1767(11) 0.5135(13) 0.5427(7) 0.043(5) Uani 1 1 d . . . . .
H122 H 0.1272 0.4921 0.5225 0.052 Uiso 1 1 calc R U . . .
C123 C 0.1867(9) 0.4631(11) 0.5631(6) 0.029(4) Uani 1 1 d . . . . .
H123 H 0.1439 0.4088 0.5587 0.035 Uiso 1 1 calc R U . . .
C124 C 0.2646(10) 0.4936(10) 0.5920(7) 0.029(4) Uani 1 1 d . . . . .
H124 H 0.2735 0.4591 0.6057 0.035 Uiso 1 1 calc R U . . .
C125 C 0.4324(9) 0.5448(9) 0.6236(6) 0.024(2) Uani 1 1 d . . . . .
C126 C 0.4238(9) 0.4882(10) 0.5743(7) 0.028(3) Uani 1 1 d . . . . .
H126 H 0.4000 0.4876 0.5443 0.034 Uiso 1 1 calc R U . . .
C127 C 0.4526(10) 0.4329(10) 0.5723(8) 0.034(4) Uani 1 1 d . . . . .
H127 H 0.4473 0.3955 0.5404 0.041 Uiso 1 1 calc R U . . .
C128 C 0.4885(9) 0.4332(11) 0.6168(9) 0.039(5) Uani 1 1 d . . . . .
H128 H 0.5051 0.3951 0.6151 0.046 Uiso 1 1 calc R U . . .
C129 C 0.4988(9) 0.4897(11) 0.6625(8) 0.032(4) Uani 1 1 d . . . . .
H129 H 0.5253 0.4911 0.6916 0.039 Uiso 1 1 calc R U . . .
C130 C 0.4720(9) 0.5469(10) 0.6689(7) 0.028(3) Uani 1 1 d . . . . .
H130 H 0.4797 0.5844 0.7013 0.034 Uiso 1 1 calc R U . . .
C131 C 0.6386(9) 0.7463(9) 0.7926(6) 0.024(3) Uani 1 1 d . . . . .
C132 C 0.6665(10) 0.6865(10) 0.7706(6) 0.025(4) Uani 1 1 d . . . . .
C133 C 0.6771(10) 0.6672(12) 0.7190(7) 0.034(3) Uani 1 1 d . . . . .
H133 H 0.6656 0.6917 0.6978 0.041 Uiso 1 1 calc R U . . .
C134 C 0.7036(9) 0.6143(10) 0.6985(7) 0.030(4) Uani 1 1 d . . . . .
H134 H 0.7124 0.6049 0.6644 0.037 Uiso 1 1 calc R U . . .
C135 C 0.7173(11) 0.5747(12) 0.7288(8) 0.040(3) Uani 1 1 d . . . . .
H135 H 0.7344 0.5373 0.7148 0.048 Uiso 1 1 calc R U . . .
C136 C 0.7060(17) 0.5897(16) 0.7795(9) 0.068(7) Uani 1 1 d . . . . .
H136 H 0.7147 0.5621 0.7995 0.081 Uiso 1 1 calc R U . . .
C137 C 0.6805(10) 0.6482(12) 0.8016(7) 0.034(3) Uani 1 1 d . . . . .
H137 H 0.6736 0.6597 0.8361 0.041 Uiso 1 1 calc R U . . .
C138 C 0.6601(9) 0.7895(10) 0.8501(6) 0.022(3) Uani 1 1 d . . . . .
C139 C 0.6001(9) 0.7896(10) 0.8790(6) 0.023(3) Uani 1 1 d . . . . .
H139 H 0.5478 0.7666 0.8621 0.027 Uiso 1 1 calc R U . . .
C140 C 0.6181(10) 0.8239(10) 0.9327(7) 0.029(4) Uani 1 1 d . . . . .
H140 H 0.5777 0.8219 0.9519 0.035 Uiso 1 1 calc R U . . .
C141 C 0.6970(11) 0.8612(12) 0.9575(8) 0.040(3) Uani 1 1 d . . . . .
H141 H 0.7103 0.8847 0.9934 0.048 Uiso 1 1 calc R U . . .
C142 C 0.7549(11) 0.8626(12) 0.9282(6) 0.033(4) Uani 1 1 d . . . . .
H142 H 0.8085 0.8900 0.9441 0.040 Uiso 1 1 calc R U . . .
C143 C 0.7351(10) 0.8245(12) 0.8759(7) 0.037(5) Uani 1 1 d . . . . .
H143 H 0.7749 0.8226 0.8574 0.044 Uiso 1 1 calc R U . . .
C144 C 0.7020(8) 0.8191(9) 0.6242(6) 0.018(3) Uani 1 1 d . . . . .
C145 C 0.7099(9) 0.7460(10) 0.5980(6) 0.022(2) Uani 1 1 d . . . . .
C146 C 0.6449(9) 0.6650(10) 0.5871(6) 0.025(4) Uani 1 1 d . . . . .
H146 H 0.5956 0.6564 0.5966 0.031 Uiso 1 1 calc R U . . .
C147 C 0.6514(10) 0.5963(10) 0.5625(6) 0.027(4) Uani 1 1 d . . . . .
H147 H 0.6070 0.5420 0.5554 0.032 Uiso 1 1 calc R U . . .
C148 C 0.7260(11) 0.6093(12) 0.5483(7) 0.037(4) Uani 1 1 d . . . . .
H148 H 0.7313 0.5637 0.5317 0.045 Uiso 1 1 calc R U . . .
C149 C 0.7891(10) 0.6876(10) 0.5587(7) 0.029(4) Uani 1 1 d . . . . .
H149 H 0.8384 0.6960 0.5493 0.034 Uiso 1 1 calc R U . . .
C150 C 0.7827(10) 0.7553(9) 0.5828(6) 0.023(3) Uani 1 1 d . . . . .
H150 H 0.8277 0.8091 0.5894 0.027 Uiso 1 1 calc R U . . .
C151 C 0.7585(9) 0.9020(10) 0.6144(6) 0.022(2) Uani 1 1 d . . . . .
C152 C 0.7702(10) 0.9012(11) 0.5642(7) 0.031(4) Uani 1 1 d . . . . .
H152 H 0.7444 0.8506 0.5371 0.037 Uiso 1 1 calc R U . . .
C153 C 0.8213(11) 0.9772(12) 0.5539(7) 0.034(4) Uani 1 1 d . . . . .
H153 H 0.8279 0.9772 0.5201 0.040 Uiso 1 1 calc R U . . .
C154 C 0.8614(10) 1.0515(10) 0.5945(8) 0.032(4) Uani 1 1 d . . . . .
H154 H 0.8967 1.1016 0.5882 0.039 Uiso 1 1 calc R U . . .
C155 C 0.8493(8) 1.0518(9) 0.6439(6) 0.021(3) Uani 1 1 d . . . . .
H155 H 0.8754 1.1023 0.6711 0.025 Uiso 1 1 calc R U . . .
C156 C 0.7974(9) 0.9756(10) 0.6543(7) 0.026(4) Uani 1 1 d . . . . .
H156 H 0.7900 0.9759 0.6881 0.031 Uiso 1 1 calc R U . . .
C157 C 0.5150(14) 0.3651(16) 0.7571(10) 0.064(6) Uiso 1 1 d . . . . .
H15A H 0.4948 0.3524 0.7215 0.096 Uiso 1 1 calc R U . . .
H15B H 0.5307 0.4219 0.7760 0.096 Uiso 1 1 calc R U . . .
H15C H 0.4733 0.3273 0.7719 0.096 Uiso 1 1 calc R U . . .
C158 C 0.5893(15) 0.3549(15) 0.7600(9) 0.061(6) Uiso 1 1 d . . . . .
C159 C 0.5905(15) 0.2979(16) 0.7258(10) 0.064(6) Uiso 1 1 d . . . . .
H159 H 0.5476 0.2658 0.6982 0.077 Uiso 1 1 calc R U . . .
C160 C 0.652(2) 0.277(2) 0.7254(15) 0.113(12) Uiso 1 1 d . . . . .
H160 H 0.6528 0.2383 0.6968 0.136 Uiso 1 1 calc R U . . .
C161 C 0.7096(18) 0.3182(18) 0.7694(11) 0.080(8) Uiso 1 1 d . . . . .
H161 H 0.7493 0.3048 0.7719 0.096 Uiso 1 1 calc R U . . .
C162 C 0.7085(18) 0.3776(19) 0.8087(12) 0.082(8) Uiso 1 1 d . . . . .
H162 H 0.7458 0.4035 0.8392 0.099 Uiso 1 1 calc R U . . .
C163 C 0.6498(14) 0.4007(15) 0.8035(9) 0.059(6) Uiso 1 1 d . . . . .
H163 H 0.6520 0.4457 0.8288 0.070 Uiso 1 1 calc R U . . .
C164 C 0.862(3) 0.391(3) 0.6321(17) 0.151(17) Uiso 1 1 d . . . . .
H16A H 0.8045 0.3670 0.6320 0.227 Uiso 1 1 calc R U . . .
H16B H 0.8850 0.4470 0.6301 0.227 Uiso 1 1 calc R U . . .
H16C H 0.8866 0.3933 0.6635 0.227 Uiso 1 1 calc R U . . .
C165 C 0.876(2) 0.338(2) 0.5858(13) 0.096(10) Uiso 1 1 d . . . . .
C166 C 0.853(2) 0.262(2) 0.5785(14) 0.105(11) Uiso 1 1 d . . . . .
H166 H 0.8225 0.2339 0.6004 0.126 Uiso 1 1 calc R U . . .
C167 C 0.8759(19) 0.221(2) 0.5354(12) 0.091(9) Uiso 1 1 d . . . . .
H167 H 0.8599 0.1655 0.5307 0.110 Uiso 1 1 calc R U . . .
C168 C 0.9172(19) 0.255(2) 0.5021(13) 0.092(9) Uiso 1 1 d . . . . .
H168 H 0.9276 0.2260 0.4726 0.110 Uiso 1 1 calc R U . . .
C169 C 0.9455(19) 0.346(2) 0.5167(13) 0.092(9) Uiso 1 1 d . . . . .
H169 H 0.9805 0.3752 0.4966 0.111 Uiso 1 1 calc R U . . .
C170 C 0.9276(17) 0.3892(19) 0.5540(11) 0.081(8) Uiso 1 1 d . . . . .
H170 H 0.9448 0.4456 0.5603 0.097 Uiso 1 1 calc R U . . .
C171 C 0.0490(12) 0.2428(12) 0.7422(8) 0.044(5) Uiso 1 1 d . . . . .
H17A H 0.0072 0.1868 0.7224 0.067 Uiso 1 1 calc R U . . .
H17B H 0.0376 0.2563 0.7768 0.067 Uiso 1 1 calc R U . . .
H17C H 0.1003 0.2461 0.7437 0.067 Uiso 1 1 calc R U . . .
C172 C 0.0519(11) 0.3020(11) 0.7179(7) 0.034(4) Uiso 1 1 d . . . . .
C173 C 0.0422(12) 0.2817(13) 0.6645(8) 0.045(5) Uiso 1 1 d . . . . .
H173 H 0.0307 0.2287 0.6444 0.054 Uiso 1 1 calc R U . . .
C174 C 0.0494(13) 0.3400(14) 0.6399(9) 0.053(5) Uiso 1 1 d . . . . .
H174 H 0.0441 0.3260 0.6040 0.063 Uiso 1 1 calc R U . . .
C175 C 0.0639(13) 0.4154(14) 0.6689(9) 0.053(5) Uiso 1 1 d . . . . .
H175 H 0.0661 0.4517 0.6517 0.064 Uiso 1 1 calc R U . . .
C176 C 0.0756(13) 0.4428(14) 0.7212(8) 0.050(5) Uiso 1 1 d . . . . .
H176 H 0.0880 0.4967 0.7400 0.060 Uiso 1 1 calc R U . . .
C177 C 0.0677(11) 0.3830(11) 0.7460(7) 0.035(4) Uiso 1 1 d . . . . .
H177 H 0.0731 0.3982 0.7819 0.042 Uiso 1 1 calc R U . . .
C178 C 0.131(3) 0.718(3) 0.9028(17) 0.142(15) Uiso 1 1 d . . . . .
H17D H 0.1406 0.7735 0.9135 0.213 Uiso 1 1 calc R U . . .
H17E H 0.1759 0.7176 0.8873 0.213 Uiso 1 1 calc R U . . .
H17F H 0.1262 0.6985 0.9324 0.213 Uiso 1 1 calc R U . . .
C179 C 0.056(3) 0.661(3) 0.8648(17) 0.127(13) Uiso 1 1 d . . . . .
C180 C 0.033(2) 0.577(2) 0.8367(14) 0.106(11) Uiso 1 1 d . . . . .
H180 H 0.0638 0.5540 0.8410 0.127 Uiso 1 1 calc R U . . .
C181 C -0.040(2) 0.531(2) 0.8020(13) 0.098(10) Uiso 1 1 d . . . . .
H181 H -0.0560 0.4753 0.7855 0.117 Uiso 1 1 calc R U . . .
C182 C -0.091(3) 0.551(3) 0.7883(17) 0.137(15) Uiso 1 1 d . . . . .
H182 H -0.1391 0.5150 0.7648 0.165 Uiso 1 1 calc R U . . .
C183 C -0.057(2) 0.644(2) 0.8178(14) 0.111(11) Uiso 1 1 d . . . . .
H183 H -0.0854 0.6690 0.8117 0.133 Uiso 1 1 calc R U . . .
C184 C 0.0112(16) 0.6908(17) 0.8518(10) 0.068(7) Uiso 1 1 d . . . . .
H184 H 0.0291 0.7474 0.8676 0.082 Uiso 1 1 calc R U . . .
C185 C 0.1437(13) 0.8914(13) 0.7312(8) 0.052(5) Uiso 1 1 d . . . . .
H18A H 0.1867 0.8944 0.7125 0.078 Uiso 1 1 calc R U . . .
H18B H 0.1542 0.8884 0.7648 0.078 Uiso 1 1 calc R U . . .
H18C H 0.1406 0.9405 0.7350 0.078 Uiso 1 1 calc R U . . .
C186 C 0.0675(13) 0.8170(13) 0.7029(8) 0.048(5) Uiso 1 1 d . . . . .
C187 C 0.0076(13) 0.7716(13) 0.7289(9) 0.050(5) Uiso 1 1 d . . . . .
H187 H 0.0188 0.7896 0.7649 0.060 Uiso 1 1 calc R U . . .
C188 C -0.0642(19) 0.7047(19) 0.7059(12) 0.089(9) Uiso 1 1 d . . . . .
H188 H -0.1038 0.6787 0.7249 0.106 Uiso 1 1 calc R U . . .
C189 C -0.078(2) 0.674(2) 0.6501(12) 0.091(9) Uiso 1 1 d . . . . .
H189 H -0.1264 0.6244 0.6328 0.109 Uiso 1 1 calc R U . . .
C190 C -0.0199(18) 0.7181(19) 0.6207(12) 0.084(8) Uiso 1 1 d . . . . .
H190 H -0.0288 0.7008 0.5847 0.100 Uiso 1 1 calc R U . . .
C191 C 0.0505(15) 0.7882(16) 0.6506(10) 0.064(6) Uiso 1 1 d . . . . .
H191 H 0.0901 0.8186 0.6330 0.076 Uiso 1 1 calc R U . . .
C192 C 0.2768(11) 0.2763(11) -0.0240(7) 0.037(4) Uiso 1 1 d D . . . .
H19A H 0.2700 0.2799 -0.0580 0.056 Uiso 1 1 calc R U . . .
H19B H 0.2490 0.2183 -0.0256 0.056 Uiso 1 1 calc R U . . .
H19C H 0.3334 0.3023 -0.0114 0.056 Uiso 1 1 calc R U . . .
C193 C 0.2430(11) 0.3198(11) 0.0111(7) 0.034(4) Uiso 1 1 d D . . . .
C194 C 0.1707(11) 0.2736(13) 0.0259(8) 0.046(5) Uiso 1 1 d D . . . .
H194 H 0.1448 0.2153 0.0137 0.055 Uiso 1 1 calc R U . . .
C195 C 0.1343(13) 0.3099(12) 0.0583(9) 0.057(6) Uiso 1 1 d D . . . .
H195 H 0.0853 0.2771 0.0681 0.069 Uiso 1 1 calc R U . . .
C196 C 0.1749(12) 0.3999(10) 0.0761(8) 0.049(5) Uiso 1 1 d D . . . .
H196 H 0.1527 0.4268 0.0981 0.058 Uiso 1 1 calc R U . . .
C197 C 0.2478(11) 0.4467(12) 0.0601(8) 0.047(5) Uiso 1 1 d D . . . .
H197 H 0.2740 0.5051 0.0708 0.057 Uiso 1 1 calc R U . . .
C198 C 0.2808(12) 0.4064(12) 0.0286(7) 0.039(4) Uiso 1 1 d . . . . .
H198 H 0.3300 0.4382 0.0186 0.046 Uiso 1 1 calc R U . . .
C203 C 0.5091(16) 0.7248(17) 0.5306(10) 0.071(7) Uiso 1 1 d . . . . .
H20A H 0.5416 0.7850 0.5450 0.107 Uiso 1 1 calc R U . . .
H20B H 0.5437 0.7023 0.5227 0.107 Uiso 1 1 calc R U . . .
H20C H 0.4767 0.7022 0.5552 0.107 Uiso 1 1 calc R U . . .
C204 C 0.4577(15) 0.7026(16) 0.4846(10) 0.064(6) Uiso 1 1 d . . . . .
C205 C 0.4686(17) 0.7520(18) 0.4558(11) 0.074(7) Uiso 1 1 d . . . . .
H205 H 0.5131 0.8066 0.4660 0.089 Uiso 1 1 calc R U . . .
C206 C 0.414(2) 0.723(2) 0.4101(14) 0.108(11) Uiso 1 1 d . . . . .
H206 H 0.4216 0.7588 0.3913 0.129 Uiso 1 1 calc R U . . .
C207 C 0.347(2) 0.637(2) 0.3927(15) 0.114(12) Uiso 1 1 d . . . . .
H207 H 0.3125 0.6164 0.3614 0.137 Uiso 1 1 calc R U . . .
C208 C 0.3344(17) 0.5908(19) 0.4215(11) 0.077(8) Uiso 1 1 d . . . . .
H208 H 0.2883 0.5373 0.4132 0.092 Uiso 1 1 calc R U . . .
C209 C 0.3932(15) 0.6228(16) 0.4666(10) 0.064(6) Uiso 1 1 d . . . . .
H209 H 0.3867 0.5864 0.4848 0.077 Uiso 1 1 calc R U . . .
Fe1 Fe 0.23017(12) 0.16024(13) 0.73606(8) 0.0174(5) Uani 1 1 d . . . . .
Fe2 Fe 0.15521(13) 0.13677(15) 0.81526(9) 0.0246(6) Uani 1 1 d . . . . .
Fe3 Fe 0.26779(13) 0.28131(13) 0.81752(9) 0.0211(5) Uani 1 1 d . . . . .
Fe4 Fe 0.29590(13) 0.16217(14) 0.81796(9) 0.0213(5) Uani 1 1 d . . . . .
Fe5 Fe 0.46681(12) 0.79340(13) 0.69060(8) 0.0189(5) Uani 1 1 d . . . . .
Fe6 Fe 0.57007(12) 0.85075(13) 0.77115(8) 0.0188(5) Uani 1 1 d . . . . .
Fe7 Fe 0.61955(13) 0.89568(13) 0.69298(9) 0.0197(5) Uani 1 1 d . . . . .
Fe8 Fe 0.56962(12) 0.74513(14) 0.69057(8) 0.0192(5) Uani 1 1 d . . . . .
N1 N 0.1174(7) 0.0843(7) 0.7404(5) 0.020(3) Uani 1 1 d . . . . .
N2 N 0.1711(8) 0.2459(9) 0.8494(5) 0.027(3) Uani 1 1 d . . . . .
N3 N 0.2643(7) 0.2760(7) 0.7447(5) 0.019(3) Uani 1 1 d . . . . .
N4 N 0.2063(7) 0.0909(9) 0.8480(5) 0.030(3) Uani 1 1 d . . . . .
N5 N 0.3594(7) 0.2835(8) 0.8518(5) 0.020(2) Uani 1 1 d . . . . .
N6 N 0.3079(7) 0.1259(8) 0.7459(5) 0.020(2) Uani 1 1 d . . . . .
N7 N 0.4554(7) 0.8143(8) 0.7639(5) 0.021(3) Uani 1 1 d . . . . .
N8 N 0.6505(7) 0.9608(8) 0.7659(5) 0.022(3) Uani 1 1 d . . . . .
N9 N 0.5235(7) 0.8819(7) 0.6587(5) 0.019(3) Uani 1 1 d . . . . .
N10 N 0.4576(8) 0.6846(8) 0.6574(5) 0.025(3) Uani 1 1 d . . . . .
N11 N 0.6014(7) 0.7658(8) 0.7644(5) 0.020(3) Uani 1 1 d . . . . .
N12 N 0.6532(7) 0.8172(8) 0.6566(5) 0.023(3) Uani 1 1 d . . . . .
C301 C 0.025(2) 0.4708(17) 0.0348(11) 0.155(17) Uiso 1 1 d D . . . .
H301 H 0.0507 0.4534 0.0527 0.185 Uiso 1 1 calc R U . . .
C302 C 0.047(3) 0.5570(15) 0.0490(11) 0.23(3) Uiso 1 1 d D . . . .
C303 C 0.040(3) 0.5876(11) 0.0081(15) 0.24(3) Uiso 1 1 d D . . . .
H303 H 0.0752 0.6429 0.0094 0.289 Uiso 1 1 calc R U . . .
C304 C 0.119(3) 0.616(3) 0.0888(17) 0.10(2) Uiso 0.5 1 d D . P . .
H30A H 0.1270 0.5859 0.1091 0.151 Uiso 0.5 1 calc R U P . .
H30B H 0.1118 0.6590 0.1110 0.151 Uiso 0.5 1 calc R U P . .
H30C H 0.1655 0.6406 0.0725 0.151 Uiso 0.5 1 calc R U P . .

loop_
_atom_site_aniso_label
_atom_site_aniso_U_11
_atom_site_aniso_U_22
_atom_site_aniso_U_33
_atom_site_aniso_U_23
_atom_site_aniso_U_13
_atom_site_aniso_U_12
C1 0.023(8) 0.012(7) 0.037(9) 0.010(7) 0.005(7) 0.008(7)
C2 0.020(8) 0.012(7) 0.026(8) 0.005(6) 0.007(7) 0.007(6)
C3 0.014(6) 0.021(6) 0.043(7) 0.009(5) 0.001(5) 0.009(5)
C4 0.024(9) 0.028(9) 0.037(10) 0.003(8) 0.017(8) 0.012(8)
C5 0.023(9) 0.024(9) 0.036(10) -0.005(8) 0.006(8) 0.005(8)
C6 0.006(7) 0.020(8) 0.030(9) 0.000(7) -0.002(6) -0.005(6)
C7 0.014(6) 0.021(6) 0.043(7) 0.009(5) 0.001(5) 0.009(5)
C8 0.015(8) 0.028(9) 0.027(9) 0.010(7) -0.006(7) 0.006(7)
C9 0.022(9) 0.032(10) 0.043(11) 0.028(8) 0.006(8) 0.009(8)
C10 0.036(11) 0.044(12) 0.039(12) 0.020(10) -0.004(9) -0.005(10)
C11 0.018(9) 0.061(14) 0.032(11) 0.035(10) 0.009(8) 0.000(9)
C12 0.026(9) 0.053(12) 0.026(9) 0.024(9) 0.006(7) 0.021(9)
C13 0.016(8) 0.030(9) 0.033(10) 0.010(8) -0.005(7) 0.005(7)
C14 0.014(5) 0.029(6) 0.032(6) 0.016(5) 0.008(5) 0.010(5)
C15 0.007(7) 0.034(10) 0.030(9) 0.008(8) 0.007(7) -0.003(7)
C16 0.027(9) 0.022(8) 0.035(10) 0.020(7) 0.011(7) 0.012(7)
C17 0.048(11) 0.061(13) 0.031(10) 0.030(9) 0.021(9) 0.039(11)
C18 0.023(9) 0.051(12) 0.034(10) 0.027(9) 0.008(8) 0.012(9)
C19 0.018(9) 0.072(14) 0.033(10) 0.027(10) 0.017(8) 0.013(9)
C20 0.020(9) 0.045(11) 0.036(10) 0.013(9) 0.005(8) 0.013(8)
C21 0.009(8) 0.033(10) 0.046(11) 0.011(8) -0.001(7) 0.006(7)
C22 0.011(8) 0.053(13) 0.050(12) 0.019(10) 0.012(8) 0.009(8)
C23 0.046(12) 0.043(12) 0.067(15) 0.024(11) 0.021(11) 0.023(11)
C24 0.035(11) 0.020(10) 0.069(15) -0.005(10) -0.005(10) 0.002(9)
C25 0.036(11) 0.043(12) 0.079(16) 0.037(12) 0.025(11) 0.021(10)
C26 0.009(8) 0.038(11) 0.070(14) 0.028(10) 0.001(8) 0.008(8)
C27 0.023(8) 0.004(7) 0.027(9) -0.001(6) 0.005(7) 0.001(6)
C28 0.010(7) 0.015(8) 0.028(9) 0.009(7) 0.004(6) 0.003(6)
C29 0.013(7) 0.020(8) 0.033(9) 0.019(7) 0.007(7) 0.000(7)
C30 0.031(9) 0.021(9) 0.025(9) -0.002(7) -0.007(7) 0.007(8)
C31 0.033(7) 0.013(6) 0.028(7) -0.001(5) -0.002(5) 0.003(5)
C32 0.047(12) 0.031(10) 0.062(13) 0.021(10) 0.013(10) 0.031(10)
C33 0.015(8) 0.014(8) 0.031(9) 0.002(7) 0.000(7) 0.005(6)
C34 0.023(8) 0.031(9) 0.021(8) 0.016(7) 0.003(6) 0.017(7)
C35 0.017(8) 0.015(8) 0.028(9) 0.003(7) -0.001(7) 0.005(7)
C36 0.051(11) 0.030(10) 0.023(9) 0.012(8) 0.014(8) 0.022(9)
C37 0.033(7) 0.013(6) 0.028(7) -0.001(5) -0.002(5) 0.003(5)
C38 0.012(8) 0.032(10) 0.050(12) 0.019(9) 0.002(7) 0.007(7)
C39 0.025(8) 0.017(8) 0.033(9) 0.013(7) 0.007(7) 0.012(7)
C40 0.014(5) 0.029(6) 0.032(6) 0.016(5) 0.008(5) 0.010(5)
C41 0.017(8) 0.046(11) 0.025(9) 0.014(8) 0.007(7) 0.018(8)
C42 0.018(8) 0.020(8) 0.027(9) 0.004(7) 0.003(7) 0.005(7)
C43 0.017(8) 0.051(12) 0.031(10) 0.009(8) 0.003(7) 0.018(8)
C44 0.042(11) 0.046(11) 0.028(10) 0.009(8) 0.007(8) 0.030(10)
C45 0.028(9) 0.037(10) 0.032(10) -0.004(8) 0.005(7) 0.027(8)
C46 0.033(9) 0.028(9) 0.023(9) 0.010(7) 0.011(7) 0.018(8)
C47 0.021(8) 0.036(10) 0.038(10) 0.028(8) 0.015(7) 0.016(8)
C48 0.023(9) 0.056(12) 0.016(8) 0.007(8) 0.004(7) 0.020(9)
C49 0.032(11) 0.072(14) 0.053(12) 0.042(11) 0.033(10) 0.034(11)
C50 0.034(11) 0.091(17) 0.043(12) 0.042(12) 0.019(9) 0.039(12)
C51 0.024(9) 0.050(12) 0.040(11) 0.031(10) 0.006(8) 0.004(9)
C52 0.028(10) 0.074(14) 0.038(11) 0.039(10) 0.014(8) 0.034(10)
C53 0.017(8) 0.028(9) 0.030(9) 0.011(7) 0.015(7) 0.010(7)
C54 0.011(7) 0.025(9) 0.019(8) 0.001(7) -0.001(6) 0.002(7)
C55 0.029(9) 0.015(8) 0.024(9) -0.001(7) 0.001(7) 0.009(7)
C56 0.024(9) 0.043(11) 0.036(10) 0.022(8) 0.014(7) 0.022(8)
C57 0.050(12) 0.011(8) 0.035(10) 0.006(7) 0.012(9) 0.012(8)
C58 0.022(9) 0.046(12) 0.040(11) 0.021(9) 0.003(8) 0.009(9)
C59 0.021(9) 0.036(10) 0.048(11) 0.017(9) 0.006(8) 0.015(8)
C60 0.011(7) 0.027(9) 0.025(8) 0.012(7) 0.006(6) 0.009(7)
C61 0.015(8) 0.029(9) 0.037(10) -0.001(8) 0.001(7) 0.013(7)
C62 0.031(10) 0.040(11) 0.036(10) 0.010(9) 0.002(8) 0.016(9)
C63 0.030(10) 0.054(12) 0.050(12) 0.014(10) 0.007(9) 0.031(10)
C64 0.036(10) 0.026(9) 0.046(11) 0.013(8) 0.014(9) 0.021(8)
C65 0.018(8) 0.010(7) 0.032(9) 0.007(6) 0.006(7) 0.008(6)
C66 0.016(8) 0.011(7) 0.026(8) 0.003(6) 0.016(6) 0.005(6)
C67 0.020(8) 0.019(8) 0.026(9) 0.004(7) 0.006(7) 0.010(7)
C68 0.008(7) 0.037(10) 0.040(10) 0.010(8) 0.012(7) 0.010(7)
C69 0.029(9) 0.036(10) 0.029(10) -0.001(8) 0.003(8) 0.018(8)
C70 0.041(10) 0.026(9) 0.024(9) 0.001(7) -0.006(8) 0.021(8)
C71 0.029(9) 0.017(8) 0.022(8) 0.006(7) 0.011(7) 0.009(7)
C72 0.034(9) 0.018(8) 0.023(9) 0.000(7) 0.011(7) 0.012(7)
C73 0.017(8) 0.025(8) 0.037(9) 0.019(7) 0.013(7) 0.017(7)
C74 0.039(10) 0.030(10) 0.045(11) 0.023(8) 0.017(9) 0.023(9)
C75 0.035(10) 0.052(12) 0.040(11) 0.028(9) 0.014(8) 0.032(9)
C76 0.044(11) 0.062(13) 0.028(10) 0.022(9) 0.021(8) 0.036(10)
C77 0.042(11) 0.076(14) 0.026(10) 0.017(10) 0.021(8) 0.048(11)
C78 0.011(7) 0.012(7) 0.033(9) 0.010(7) 0.005(6) 0.005(6)
C79 0.020(6) 0.006(5) 0.019(5) 0.002(4) -0.005(4) 0.001(4)
C80 0.017(8) 0.012(7) 0.040(9) 0.018(7) 0.015(7) 0.010(6)
C81 0.016(8) 0.027(9) 0.033(10) 0.010(7) 0.016(7) 0.010(7)
C82 0.021(9) 0.039(10) 0.027(9) 0.001(8) 0.005(7) 0.019(8)
C83 0.024(9) 0.043(10) 0.025(9) 0.015(8) 0.011(7) 0.016(8)
C84 0.052(12) 0.037(11) 0.038(11) 0.019(9) 0.017(9) 0.026(10)
C85 0.031(10) 0.030(10) 0.025(9) -0.007(7) 0.007(7) 0.012(8)
C86 0.012(7) 0.012(7) 0.033(9) 0.013(7) 0.005(6) 0.003(6)
C87 0.026(9) 0.024(8) 0.018(8) 0.003(7) 0.007(7) 0.016(7)
C88 0.039(11) 0.053(12) 0.051(12) 0.036(11) 0.028(10) 0.029(10)
C89 0.010(8) 0.025(9) 0.047(11) 0.016(8) 0.004(7) -0.005(7)
C90 0.021(9) 0.021(9) 0.052(12) 0.019(8) 0.007(8) 0.002(7)
C91 0.014(7) 0.019(8) 0.017(8) 0.004(6) 0.005(6) 0.003(6)
C92 0.007(7) 0.029(9) 0.032(9) 0.014(7) 0.007(6) 0.013(7)
C93 0.013(7) 0.032(9) 0.021(8) 0.008(7) 0.011(6) 0.012(7)
C94 0.029(6) 0.025(6) 0.044(8) 0.022(6) 0.014(6) 0.018(5)
C95 0.015(8) 0.039(10) 0.036(10) 0.019(8) -0.004(7) 0.005(8)
C96 0.027(7) 0.031(7) 0.045(8) 0.015(6) 0.015(6) 0.016(6)
C97 0.071(15) 0.050(12) 0.039(11) 0.016(10) 0.024(10) 0.044(12)
C98 0.029(6) 0.025(6) 0.044(8) 0.022(6) 0.014(6) 0.018(5)
C99 0.016(8) 0.014(7) 0.036(9) 0.021(7) 0.008(7) 0.005(6)
C100 0.025(9) 0.026(9) 0.055(12) 0.018(9) 0.015(8) 0.013(8)
C101 0.027(7) 0.015(6) 0.056(9) 0.014(6) 0.013(6) 0.004(5)
C102 0.027(7) 0.031(7) 0.045(8) 0.015(6) 0.015(6) 0.016(6)
C103 0.027(7) 0.015(6) 0.056(9) 0.014(6) 0.013(6) 0.004(5)
C104 0.013(8) 0.033(9) 0.044(11) 0.013(8) 0.015(7) 0.014(7)
C105 0.032(9) 0.011(7) 0.035(9) 0.003(7) 0.010(7) 0.016(7)
C106 0.019(6) 0.014(5) 0.025(6) 0.007(5) 0.001(5) 0.007(5)
C107 0.029(6) 0.030(6) 0.029(6) 0.016(5) 0.011(5) 0.013(5)
C108 0.022(9) 0.049(12) 0.045(11) 0.023(9) 0.009(8) 0.019(9)
C109 0.019(9) 0.047(11) 0.032(10) 0.019(9) 0.010(7) 0.011(8)
C110 0.042(11) 0.036(10) 0.036(10) 0.020(9) 0.008(8) 0.019(9)
C111 0.029(6) 0.030(6) 0.029(6) 0.016(5) 0.011(5) 0.013(5)
C112 0.019(6) 0.014(5) 0.025(6) 0.007(5) 0.001(5) 0.007(5)
C113 0.021(8) 0.016(8) 0.036(10) 0.011(7) 0.002(7) 0.002(7)
C114 0.029(10) 0.033(11) 0.059(13) 0.021(10) -0.012(9) 0.000(9)
C115 0.025(10) 0.056(13) 0.065(15) 0.020(11) 0.009(10) 0.019(10)
C116 0.035(10) 0.039(10) 0.047(11) 0.029(9) 0.026(9) 0.025(9)
C117 0.018(8) 0.019(8) 0.052(11) 0.021(8) 0.016(8) 0.010(7)
C118 0.020(6) 0.006(5) 0.019(5) 0.002(4) -0.005(4) 0.001(4)
C119 0.022(6) 0.014(5) 0.032(6) 0.009(5) 0.006(5) 0.006(5)
C120 0.036(10) 0.030(9) 0.030(9) 0.002(8) -0.004(8) 0.022(8)
C121 0.021(10) 0.039(11) 0.058(13) 0.003(10) -0.011(9) 0.008(9)
C122 0.021(9) 0.051(12) 0.039(11) 0.008(10) -0.016(8) 0.009(9)
C123 0.018(8) 0.039(10) 0.016(8) 0.000(7) 0.005(6) 0.010(8)
C124 0.024(9) 0.021(9) 0.032(9) 0.002(7) 0.000(7) 0.007(7)
C125 0.022(6) 0.014(5) 0.032(6) 0.009(5) 0.006(5) 0.006(5)
C126 0.017(6) 0.023(6) 0.043(7) 0.009(5) 0.001(5) 0.009(5)
C127 0.028(9) 0.012(8) 0.064(13) 0.008(8) 0.022(9) 0.015(7)
C128 0.012(8) 0.023(9) 0.089(16) 0.022(10) 0.014(9) 0.013(7)
C129 0.012(8) 0.030(10) 0.060(12) 0.028(9) 0.014(8) 0.008(7)
C130 0.017(6) 0.023(6) 0.043(7) 0.009(5) 0.001(5) 0.009(5)
C131 0.025(8) 0.016(8) 0.023(8) 0.007(7) 0.000(7) 0.005(7)
C132 0.029(9) 0.024(8) 0.015(8) -0.002(7) 0.003(7) 0.013(7)
C133 0.033(7) 0.048(8) 0.033(7) 0.020(6) 0.018(6) 0.027(6)
C134 0.005(7) 0.024(9) 0.046(11) -0.004(8) 0.004(7) 0.004(7)
C135 0.042(8) 0.044(8) 0.049(8) 0.016(7) 0.011(6) 0.032(7)
C136 0.12(2) 0.075(17) 0.061(15) 0.040(13) 0.046(15) 0.076(17)
C137 0.033(7) 0.048(8) 0.033(7) 0.020(6) 0.018(6) 0.027(6)
C138 0.027(9) 0.023(8) 0.023(8) 0.017(7) 0.013(7) 0.013(7)
C139 0.018(8) 0.026(9) 0.028(9) 0.006(7) 0.006(7) 0.016(7)
C140 0.033(10) 0.025(9) 0.035(10) 0.013(8) 0.014(8) 0.018(8)
C141 0.042(8) 0.044(8) 0.049(8) 0.016(7) 0.011(6) 0.032(7)
C142 0.029(9) 0.052(12) 0.025(9) 0.012(8) -0.005(7) 0.025(9)
C143 0.020(9) 0.059(13) 0.050(12) 0.033(10) 0.011(8) 0.026(9)
C144 0.007(7) 0.023(8) 0.026(8) 0.013(7) 0.009(6) 0.009(6)
C145 0.015(5) 0.025(6) 0.021(6) 0.005(5) -0.005(4) 0.007(5)
C146 0.020(8) 0.032(9) 0.021(8) 0.011(7) 0.004(7) 0.010(7)
C147 0.035(10) 0.017(8) 0.020(8) 0.008(7) 0.010(7) 0.007(7)
C148 0.045(11) 0.044(11) 0.033(10) 0.024(9) 0.021(9) 0.024(10)
C149 0.027(9) 0.028(9) 0.036(10) 0.017(8) 0.011(7) 0.014(8)
C150 0.032(9) 0.014(8) 0.022(8) 0.011(7) 0.005(7) 0.009(7)
C151 0.015(5) 0.025(6) 0.021(6) 0.005(5) -0.005(4) 0.007(5)
C152 0.022(9) 0.024(9) 0.046(11) 0.016(8) 0.000(8) 0.009(7)
C153 0.038(10) 0.049(12) 0.032(10) 0.022(9) 0.011(8) 0.031(9)
C154 0.025(9) 0.016(8) 0.061(13) 0.019(9) 0.011(8) 0.011(7)
C155 0.013(7) 0.009(7) 0.031(9) -0.005(6) -0.010(6) 0.005(6)
C156 0.023(8) 0.030(9) 0.032(9) 0.009(8) 0.010(7) 0.019(8)
Fe1 0.0139(11) 0.0165(11) 0.0234(12) 0.0079(9) 0.0045(9) 0.0081(9)
Fe2 0.0135(11) 0.0304(13) 0.0246(12) 0.0135(10) 0.0039(9) 0.0053(10)
Fe3 0.0167(11) 0.0176(11) 0.0288(13) 0.0104(10) 0.0053(9) 0.0072(9)
Fe4 0.0157(11) 0.0274(12) 0.0230(12) 0.0074(10) 0.0043(9) 0.0130(10)
Fe5 0.0140(11) 0.0173(11) 0.0245(12) 0.0080(9) 0.0040(9) 0.0068(9)
Fe6 0.0133(11) 0.0204(11) 0.0223(12) 0.0080(9) 0.0055(9) 0.0078(9)
Fe7 0.0168(11) 0.0204(11) 0.0263(12) 0.0120(10) 0.0081(9) 0.0105(10)
Fe8 0.0152(11) 0.0217(12) 0.0226(12) 0.0067(9) 0.0071(9) 0.0111(9)
N1 0.008(6) 0.011(6) 0.029(7) 0.003(5) -0.004(5) -0.003(5)
N2 0.022(7) 0.033(8) 0.032(8) 0.017(6) 0.001(6) 0.015(6)
N3 0.015(6) 0.014(6) 0.026(7) 0.002(5) -0.001(5) 0.009(5)
N4 0.011(7) 0.043(9) 0.028(8) 0.011(7) 0.006(6) 0.008(6)
N5 0.014(4) 0.017(5) 0.026(5) 0.007(4) 0.003(4) 0.005(4)
N6 0.014(4) 0.017(5) 0.026(5) 0.007(4) 0.003(4) 0.005(4)
N7 0.016(7) 0.019(7) 0.021(7) 0.003(5) 0.003(5) 0.006(6)
N8 0.020(7) 0.029(8) 0.024(7) 0.010(6) 0.013(6) 0.017(6)
N9 0.024(7) 0.015(6) 0.020(7) 0.010(5) 0.008(5) 0.010(6)
N10 0.025(7) 0.025(7) 0.027(7) 0.011(6) 0.011(6) 0.014(6)
N11 0.013(6) 0.031(7) 0.024(7) 0.013(6) 0.011(5) 0.015(6)
N12 0.015(6) 0.025(7) 0.018(7) 0.007(6) 0.001(5) 0.003(6)

loop_
_atom_type_symbol
_atom_type_description
_atom_type_scat_dispersion_real
_atom_type_scat_dispersion_imag
_atom_type_scat_source
C C 0.0033 0.0016 'International Tables Vol C Tables 4.2.6.8 and 6.1.1.4'
H H 0.0000 0.0000 'International Tables Vol C Tables 4.2.6.8 and 6.1.1.4'
N N 0.0061 0.0033 'International Tables Vol C Tables 4.2.6.8 and 6.1.1.4'
Fe Fe 0.3463 0.8444 'International Tables Vol C Tables 4.2.6.8 and 6.1.1.4'

loop_
_geom_angle_atom_site_label_1
_geom_angle_atom_site_label_2
_geom_angle_atom_site_label_3
_geom_angle
_geom_angle_site_symmetry_1
_geom_angle_site_symmetry_3
_geom_angle_publ_flag
N1 C1 C8 121.3(15) . . ?
N1 C1 C2 122.7(14) . . ?
C8 C1 C2 115.9(13) . . ?
C7 C2 C3 118.8(15) . . ?
C7 C2 C1 121.3(14) . . ?
C3 C2 C1 119.6(14) . . ?
C4 C3 C2 120.8(15) . . ?
C4 C3 H3 119.6 . . ?
C2 C3 H3 119.6 . . ?
C3 C4 C5 120.1(15) . . ?
C3 C4 H4 120.0 . . ?
C5 C4 H4 120.0 . . ?
C6 C5 C4 119.3(16) . . ?
C6 C5 H5 120.4 . . ?
C4 C5 H5 120.4 . . ?
C5 C6 C7 121.2(15) . . ?
C5 C6 H6 119.4 . . ?
C7 C6 H6 119.4 . . ?
C2 C7 C6 119.7(14) . . ?
C2 C7 H7 120.2 . . ?
C6 C7 H7 120.2 . . ?
C9 C8 C13 117.4(15) . . ?
C9 C8 C1 124.3(16) . . ?
C13 C8 C1 118.2(14) . . ?
C8 C9 C10 123.3(19) . . ?
C8 C9 H9 118.4 . . ?
C10 C9 H9 118.4 . . ?
C11 C10 C9 118.8(19) . . ?
C11 C10 H10 120.6 . . ?
C9 C10 H10 120.6 . . ?
C10 C11 C12 122.0(17) . . ?
C10 C11 H11 119.0 . . ?
C12 C11 H11 119.0 . . ?
C11 C12 C13 118.6(18) . . ?
C11 C12 H12 120.7 . . ?
C13 C12 H12 120.7 . . ?
C8 C13 C12 119.9(16) . . ?
C8 C13 H13 120.1 . . ?
C12 C13 H13 120.1 . . ?
N2 C14 C15 119.2(15) . . ?
N2 C14 C21 122.4(14) . . ?
C15 C14 C21 118.3(14) . . ?
C20 C15 C16 118.6(15) . . ?
C20 C15 C14 121.5(16) . . ?
C16 C15 C14 119.7(15) . . ?
C15 C16 C17 122.3(15) . . ?
C15 C16 H16 118.9 . . ?
C17 C16 H16 118.9 . . ?
C18 C17 C16 118.1(17) . . ?
C18 C17 H17 121.0 . . ?
C16 C17 H17 121.0 . . ?
C19 C18 C17 120.5(17) . . ?
C19 C18 H18 119.7 . . ?
C17 C18 H18 119.7 . . ?
C18 C19 C20 121.5(18) . . ?
C18 C19 H19 119.3 . . ?
C20 C19 H19 119.3 . . ?
C15 C20 C19 118.9(18) . . ?
C15 C20 H20 120.5 . . ?
C19 C20 H20 120.5 . . ?
C22 C21 C26 121.1(18) . . ?
C22 C21 C14 120.4(16) . . ?
C26 C21 C14 118.4(17) . . ?
C21 C22 C23 118.6(19) . . ?
C21 C22 H22 120.7 . . ?
C23 C22 H22 120.7 . . ?
C24 C23 C22 122(2) . . ?
C24 C23 H23 119.0 . . ?
C22 C23 H23 119.0 . . ?
C23 C24 C25 118.9(19) . . ?
C23 C24 H24 120.6 . . ?
C25 C24 H24 120.6 . . ?
C26 C25 C24 119.9(19) . . ?
C26 C25 H25 120.1 . . ?
C24 C25 H25 120.1 . . ?
C25 C26 C21 120(2) . . ?
C25 C26 H26 120.2 . . ?
C21 C26 H26 120.2 . . ?
N3 C27 C28 121.4(14) . . ?
N3 C27 C34 121.6(13) . . ?
C28 C27 C34 117.0(13) . . ?
C33 C28 C29 118.3(14) . . ?
C33 C28 C27 121.5(14) . . ?
C29 C28 C27 120.2(14) . . ?
C30 C29 C28 120.3(15) . . ?
C30 C29 H29 119.9 . . ?
C28 C29 H29 119.9 . . ?
C29 C30 C31 120.4(16) . . ?
C29 C30 H30 119.8 . . ?
C31 C30 H30 119.8 . . ?
C32 C31 C30 120.0(15) . . ?
C32 C31 H31 120.0 . . ?
C30 C31 H31 120.0 . . ?
C31 C32 C33 120.6(16) . . ?
C31 C32 H32 119.7 . . ?
C33 C32 H32 119.7 . . ?
C32 C33 C28 120.3(15) . . ?
C32 C33 H33 119.8 . . ?
C28 C33 H33 119.8 . . ?
C35 C34 C39 120.8(14) . . ?
C35 C34 C27 119.3(14) . . ?
C39 C34 C27 119.9(13) . . ?
C34 C35 C36 118.0(15) . . ?
C34 C35 H35 121.0 . . ?
C36 C35 H35 121.0 . . ?
C37 C36 C35 120.8(16) . . ?
C37 C36 H36 119.6 . . ?
C35 C36 H36 119.6 . . ?
C36 C37 C38 119.9(16) . . ?
C36 C37 H37 120.1 . . ?
C38 C37 H37 120.1 . . ?
C37 C38 C39 121.2(16) . . ?
C37 C38 H38 119.4 . . ?
C39 C38 H38 119.4 . . ?
C38 C39 C34 119.2(15) . . ?
C38 C39 H39 120.4 . . ?
C34 C39 H39 120.4 . . ?
N4 C40 C41 120.8(14) . . ?
N4 C40 C47 119.5(14) . . ?
C41 C40 C47 119.7(14) . . ?
C42 C41 C46 116.7(15) . . ?
C42 C41 C40 120.2(16) . . ?
C46 C41 C40 123.1(15) . . ?
C41 C42 C43 122.2(16) . . ?
C41 C42 H42 118.9 . . ?
C43 C42 H42 118.9 . . ?
C44 C43 C42 119.5(17) . . ?
C44 C43 H43 120.3 . . ?
C42 C43 H43 120.3 . . ?
C43 C44 C45 120.3(17) . . ?
C43 C44 H44 119.8 . . ?
C45 C44 H44 119.8 . . ?
C46 C45 C44 118.6(17) . . ?
C46 C45 H45 120.7 . . ?
C44 C45 H45 120.7 . . ?
C45 C46 C41 122.6(16) . . ?
C45 C46 H46 118.7 . . ?
C41 C46 H46 118.7 . . ?
C52 C47 C48 117.6(15) . . ?
C52 C47 C40 120.8(14) . . ?
C48 C47 C40 121.5(15) . . ?
C49 C48 C47 120.2(16) . . ?
C49 C48 H48 119.9 . . ?
C47 C48 H48 119.9 . . ?
C48 C49 C50 121.6(18) . . ?
C48 C49 H49 119.2 . . ?
C50 C49 H49 119.2 . . ?
C51 C50 C49 119.7(18) . . ?
C51 C50 H50 120.2 . . ?
C49 C50 H50 120.2 . . ?
C50 C51 C52 119.7(18) . . ?
C50 C51 H51 120.2 . . ?
C52 C51 H51 120.2 . . ?
C47 C52 C51 121.0(16) . . ?
C47 C52 H52 119.5 . . ?
C51 C52 H52 119.5 . . ?
N5 C53 C54 121.5(14) . . ?
N5 C53 C60 120.6(14) . . ?
C54 C53 C60 117.7(13) . . ?
C59 C54 C55 118.0(15) . . ?
C59 C54 C53 123.5(14) . . ?
C55 C54 C53 118.5(13) . . ?
C56 C55 C54 120.2(15) . . ?
C56 C55 H55 119.9 . . ?
C54 C55 H55 119.9 . . ?
C57 C56 C55 121.0(16) . . ?
C57 C56 H56 119.5 . . ?
C55 C56 H56 119.5 . . ?
C58 C57 C56 118.0(16) . . ?
C58 C57 H57 121.0 . . ?
C56 C57 H57 121.0 . . ?
C59 C58 C57 123.5(17) . . ?
C59 C58 H58 118.3 . . ?
C57 C58 H58 118.3 . . ?
C58 C59 C54 119.3(16) . . ?
C58 C59 H59 120.4 . . ?
C54 C59 H59 120.4 . . ?
C61 C60 C65 119.1(14) . . ?
C61 C60 C53 120.6(14) . . ?
C65 C60 C53 120.2(14) . . ?
C60 C61 C62 120.1(15) . . ?
C60 C61 H61 120.0 . . ?
C62 C61 H61 120.0 . . ?
C63 C62 C61 120.4(17) . . ?
C63 C62 H62 119.8 . . ?
C61 C62 H62 119.8 . . ?
C62 C63 C64 120.7(16) . . ?
C62 C63 H63 119.6 . . ?
C64 C63 H63 119.6 . . ?
C63 C64 C65 117.7(16) . . ?
C63 C64 H64 121.1 . . ?
C65 C64 H64 121.1 . . ?
C60 C65 C64 122.0(15) . . ?
C60 C65 H65 119.0 . . ?
C64 C65 H65 119.0 . . ?
N6 C66 C73 121.4(14) . . ?
N6 C66 C67 119.3(14) . . ?
C73 C66 C67 119.2(12) . . ?
C68 C67 C72 116.0(15) . . ?
C68 C67 C66 121.1(14) . . ?
C72 C67 C66 122.7(14) . . ?
C69 C68 C67 121.3(17) . . ?
C69 C68 H68 119.4 . . ?
C67 C68 H68 119.4 . . ?
C70 C69 C68 122.3(17) . . ?
C70 C69 H69 118.8 . . ?
C68 C69 H69 118.8 . . ?
C69 C70 C71 116.7(16) . . ?
C69 C70 H70 121.6 . . ?
C71 C70 H70 121.6 . . ?
C72 C71 C70 122.6(15) . . ?
C72 C71 H71 118.7 . . ?
C70 C71 H71 118.7 . . ?
C71 C72 C67 120.9(15) . . ?
C71 C72 H72 119.5 . . ?
C67 C72 H72 119.5 . . ?
C74 C73 C78 117.9(15) . . ?
C74 C73 C66 120.7(15) . . ?
C78 C73 C66 121.4(13) . . ?
C73 C74 C75 121.7(17) . . ?
C73 C74 H74 119.2 . . ?
C75 C74 H74 119.2 . . ?
C76 C75 C74 121.4(17) . . ?
C76 C75 H75 119.3 . . ?
C74 C75 H75 119.3 . . ?
C75 C76 C77 118.1(17) . . ?
C75 C76 H76 120.9 . . ?
C77 C76 H76 120.9 . . ?
C76 C77 C78 122.3(17) . . ?
C76 C77 H77 118.9 . . ?
C78 C77 H77 118.9 . . ?
C77 C78 C73 118.6(14) . . ?
C77 C78 H78 120.7 . . ?
C73 C78 H78 120.7 . . ?
N7 C79 C86 123.8(13) . . ?
N7 C79 C80 120.5(13) . . ?
C86 C79 C80 115.6(13) . . ?
C81 C80 C85 119.0(15) . . ?
C81 C80 C79 120.3(13) . . ?
C85 C80 C79 120.6(14) . . ?
C82 C81 C80 121.1(15) . . ?
C82 C81 H81 119.5 . . ?
C80 C81 H81 119.5 . . ?
C81 C82 C83 121.6(16) . . ?
C81 C82 H82 119.2 . . ?
C83 C82 H82 119.2 . . ?
C82 C83 C84 117.3(16) . . ?
C82 C83 H83 121.4 . . ?
C84 C83 H83 121.4 . . ?
C85 C84 C83 122.9(17) . . ?
C85 C84 H84 118.5 . . ?
C83 C84 H84 118.5 . . ?
C84 C85 C80 118.2(16) . . ?
C84 C85 H85 120.9 . . ?
C80 C85 H85 120.9 . . ?
C91 C86 C87 118.3(14) . . ?
C91 C86 C79 118.6(13) . . ?
C87 C86 C79 123.1(14) . . ?
C88 C87 C86 121.9(15) . . ?
C88 C87 H87 119.0 . . ?
C86 C87 H87 119.0 . . ?
C87 C88 C89 120.8(17) . . ?
C87 C88 H88 119.6 . . ?
C89 C88 H88 119.6 . . ?
C90 C89 C88 118.6(16) . . ?
C90 C89 H89 120.7 . . ?
C88 C89 H89 120.7 . . ?
C89 C90 C91 121.2(17) . . ?
C89 C90 H90 119.4 . . ?
C91 C90 H90 119.4 . . ?
C86 C91 C90 119.0(15) . . ?
C86 C91 H91 120.5 . . ?
C90 C91 H91 120.5 . . ?
N8 C92 C99 121.6(14) . . ?
N8 C92 C93 119.8(13) . . ?
C99 C92 C93 118.5(14) . . ?
C98 C93 C94 117.8(15) . . ?
C98 C93 C92 121.7(14) . . ?
C94 C93 C92 120.4(14) . . ?
C93 C94 C95 119.4(15) . . ?
C93 C94 H94 120.3 . . ?
C95 C94 H94 120.3 . . ?
C96 C95 C94 121.9(17) . . ?
C96 C95 H95 119.1 . . ?
C94 C95 H95 119.1 . . ?
C95 C96 C97 119.0(18) . . ?
C95 C96 H96 120.5 . . ?
C97 C96 H96 120.5 . . ?
C96 C97 C98 119.6(17) . . ?
C96 C97 H97 120.2 . . ?
C98 C97 H97 120.2 . . ?
C93 C98 C97 122.2(16) . . ?
C93 C98 H98 118.9 . . ?
C97 C98 H98 118.9 . . ?
C104 C99 C100 113.7(14) . . ?
C104 C99 C92 125.2(14) . . ?
C100 C99 C92 121.1(14) . . ?
C101 C100 C99 122.3(18) . . ?
C101 C100 H100 118.9 . . ?
C99 C100 H100 118.9 . . ?
C102 C101 C100 120.8(18) . . ?
C102 C101 H101 119.6 . . ?
C100 C101 H101 119.6 . . ?
C101 C102 C103 119.5(17) . . ?
C101 C102 H102 120.3 . . ?
C103 C102 H102 120.3 . . ?
C104 C103 C102 118.5(18) . . ?
C104 C103 H103 120.8 . . ?
C102 C103 H103 120.8 . . ?
C103 C104 C99 125.2(17) . . ?
C103 C104 H104 117.4 . . ?
C99 C104 H104 117.4 . . ?
N9 C105 C112 122.8(14) . . ?
N9 C105 C106 119.8(14) . . ?
C112 C105 C106 117.1(13) . . ?
C111 C106 C107 116.6(14) . . ?
C111 C106 C105 121.7(14) . . ?
C107 C106 C105 121.6(13) . . ?
C108 C107 C106 120.0(15) . . ?
C108 C107 H107 120.0 . . ?
C106 C107 H107 120.0 . . ?
C109 C108 C107 120.5(16) . . ?
C109 C108 H108 119.7 . . ?
C107 C108 H108 119.7 . . ?
C108 C109 C110 121.2(17) . . ?
C108 C109 H109 119.4 . . ?
C110 C109 H109 119.4 . . ?
C109 C110 C111 118.6(17) . . ?
C109 C110 H110 120.7 . . ?
C111 C110 H110 120.7 . . ?
C110 C111 C106 122.9(16) . . ?
C110 C111 H111 118.5 . . ?
C106 C111 H111 118.5 . . ?
C113 C112 C117 117.3(15) . . ?
C113 C112 C105 123.0(15) . . ?
C117 C112 C105 119.5(14) . . ?
C112 C113 C114 121.6(17) . . ?
C112 C113 H113 119.2 . . ?
C114 C113 H113 119.2 . . ?
C115 C114 C113 121.2(19) . . ?
C115 C114 H114 119.4 . . ?
C113 C114 H114 119.4 . . ?
C114 C115 C116 117.4(17) . . ?
C114 C115 H115 121.3 . . ?
C116 C115 H115 121.3 . . ?
C117 C116 C115 121.5(17) . . ?
C117 C116 H116 119.2 . . ?
C115 C116 H116 119.2 . . ?
C116 C117 C112 121.0(17) . . ?
C116 C117 H117 119.5 . . ?
C112 C117 H117 119.5 . . ?
N10 C118 C125 117.7(13) . . ?
N10 C118 C119 125.9(13) . . ?
C125 C118 C119 116.3(12) . . ?
C120 C119 C124 121.7(16) . . ?
C120 C119 C118 120.1(14) . . ?
C124 C119 C118 118.2(14) . . ?
C119 C120 C121 118.2(17) . . ?
C119 C120 H120 120.9 . . ?
C121 C120 H120 120.9 . . ?
C122 C121 C120 119.7(19) . . ?
C122 C121 H121 120.2 . . ?
C120 C121 H121 120.2 . . ?
C123 C122 C121 122.7(17) . . ?
C123 C122 H122 118.6 . . ?
C121 C122 H122 118.6 . . ?
C122 C123 C124 119.4(16) . . ?
C122 C123 H123 120.3 . . ?
C124 C123 H123 120.3 . . ?
C119 C124 C123 118.3(16) . . ?
C119 C124 H124 120.9 . . ?
C123 C124 H124 120.9 . . ?
C126 C125 C130 120.0(14) . . ?
C126 C125 C118 121.7(14) . . ?
C130 C125 C118 118.2(14) . . ?
C127 C126 C125 118.1(16) . . ?
C127 C126 H126 121.0 . . ?
C125 C126 H126 121.0 . . ?
C128 C127 C126 121.6(17) . . ?
C128 C127 H127 119.2 . . ?
C126 C127 H127 119.2 . . ?
C129 C128 C127 118.8(15) . . ?
C129 C128 H128 120.6 . . ?
C127 C128 H128 120.6 . . ?
C128 C129 C130 124.2(17) . . ?
C128 C129 H129 117.9 . . ?
C130 C129 H129 117.9 . . ?
C129 C130 C125 117.2(16) . . ?
C129 C130 H130 121.4 . . ?
C125 C130 H130 121.4 . . ?
N11 C131 C132 123.3(14) . . ?
N11 C131 C138 119.3(14) . . ?
C132 C131 C138 117.3(13) . . ?
C137 C132 C133 118.9(16) . . ?
C137 C132 C131 119.3(14) . . ?
C133 C132 C131 121.8(15) . . ?
C134 C133 C132 122.8(17) . . ?
C134 C133 H133 118.6 . . ?
C132 C133 H133 118.6 . . ?
C133 C134 C135 119.2(17) . . ?
C133 C134 H134 120.4 . . ?
C135 C134 H134 120.4 . . ?
C136 C135 C134 120.6(18) . . ?
C136 C135 H135 119.7 . . ?
C134 C135 H135 119.7 . . ?
C135 C136 C137 120.0(19) . . ?
C135 C136 H136 120.0 . . ?
C137 C136 H136 120.0 . . ?
C132 C137 C136 118.5(17) . . ?
C132 C137 H137 120.8 . . ?
C136 C137 H137 120.8 . . ?
C143 C138 C139 117.9(15) . . ?
C143 C138 C131 122.0(15) . . ?
C139 C138 C131 120.0(14) . . ?
C140 C139 C138 120.4(15) . . ?
C140 C139 H139 119.8 . . ?
C138 C139 H139 119.8 . . ?
C141 C140 C139 119.4(16) . . ?
C141 C140 H140 120.3 . . ?
C139 C140 H140 120.3 . . ?
C142 C141 C140 118.9(18) . . ?
C142 C141 H141 120.6 . . ?
C140 C141 H141 120.6 . . ?
C143 C142 C141 120.8(17) . . ?
C143 C142 H142 119.6 . . ?
C141 C142 H142 119.6 . . ?
C138 C143 C142 122.4(16) . . ?
C138 C143 H143 118.8 . . ?
C142 C143 H143 118.8 . . ?
N12 C144 C145 123.4(14) . . ?
N12 C144 C151 118.7(13) . . ?
C145 C144 C151 117.8(12) . . ?
C146 C145 C150 117.0(15) . . ?
C146 C145 C144 120.8(14) . . ?
C150 C145 C144 122.2(13) . . ?
C145 C146 C147 121.4(15) . . ?
C145 C146 H146 119.3 . . ?
C147 C146 H146 119.3 . . ?
C146 C147 C148 119.2(15) . . ?
C146 C147 H147 120.4 . . ?
C148 C147 H147 120.4 . . ?
C149 C148 C147 119.7(17) . . ?
C149 C148 H148 120.2 . . ?
C147 C148 H148 120.2 . . ?
C148 C149 C150 121.2(16) . . ?
C148 C149 H149 119.4 . . ?
C150 C149 H149 119.4 . . ?
C149 C150 C145 121.6(15) . . ?
C149 C150 H150 119.2 . . ?
C145 C150 H150 119.2 . . ?
C156 C151 C152 120.4(15) . . ?
C156 C151 C144 120.7(14) . . ?
C152 C151 C144 118.9(14) . . ?
C151 C152 C153 120.0(16) . . ?
C151 C152 H152 120.0 . . ?
C153 C152 H152 120.0 . . ?
C154 C153 C152 119.5(16) . . ?
C154 C153 H153 120.2 . . ?
C152 C153 H153 120.2 . . ?
C155 C154 C153 120.0(15) . . ?
C155 C154 H154 120.0 . . ?
C153 C154 H154 120.0 . . ?
C154 C155 C156 120.6(14) . . ?
C154 C155 H155 119.7 . . ?
C156 C155 H155 119.7 . . ?
C151 C156 C155 119.5(15) . . ?
C151 C156 H156 120.3 . . ?
C155 C156 H156 120.3 . . ?
C158 C157 H15A 109.5 . . ?
C158 C157 H15B 109.5 . . ?
H15A C157 H15B 109.5 . . ?
C158 C157 H15C 109.5 . . ?
H15A C157 H15C 109.5 . . ?
H15B C157 H15C 109.5 . . ?
C159 C158 C163 119(2) . . ?
C159 C158 C157 119(2) . . ?
C163 C158 C157 121(2) . . ?
C158 C159 C160 126(3) . . ?
C158 C159 H159 117.2 . . ?
C160 C159 H159 117.2 . . ?
C161 C160 C159 117(3) . . ?
C161 C160 H160 121.7 . . ?
C159 C160 H160 121.7 . . ?
C162 C161 C160 120(3) . . ?
C162 C161 H161 120.1 . . ?
C160 C161 H161 120.1 . . ?
C161 C162 C163 120(3) . . ?
C161 C162 H162 120.1 . . ?
C163 C162 H162 120.1 . . ?
C158 C163 C162 119(2) . . ?
C158 C163 H163 120.6 . . ?
C162 C163 H163 120.6 . . ?
C165 C164 H16A 109.5 . . ?
C165 C164 H16B 109.5 . . ?
H16A C164 H16B 109.5 . . ?
C165 C164 H16C 109.5 . . ?
H16A C164 H16C 109.5 . . ?
H16B C164 H16C 109.5 . . ?
C166 C165 C170 125(4) . . ?
C166 C165 C164 124(4) . . ?
C170 C165 C164 111(3) . . ?
C165 C166 C167 118(4) . . ?
C165 C166 H166 121.1 . . ?
C167 C166 H166 121.1 . . ?
C168 C167 C166 125(3) . . ?
C168 C167 H167 117.3 . . ?
C166 C167 H167 117.3 . . ?
C167 C168 C169 112(3) . . ?
C167 C168 H168 124.0 . . ?
C169 C168 H168 124.0 . . ?
C170 C169 C168 128(3) . . ?
C170 C169 H169 116.1 . . ?
C168 C169 H169 116.1 . . ?
C169 C170 C165 112(3) . . ?
C169 C170 H170 124.2 . . ?
C165 C170 H170 124.2 . . ?
C172 C171 H17A 109.5 . . ?
C172 C171 H17B 109.5 . . ?
H17A C171 H17B 109.5 . . ?
C172 C171 H17C 109.5 . . ?
H17A C171 H17C 109.5 . . ?
H17B C171 H17C 109.5 . . ?
C173 C172 C177 116.2(17) . . ?
C173 C172 C171 120.1(17) . . ?
C177 C172 C171 123.6(17) . . ?
C172 C173 C174 121(2) . . ?
C172 C173 H173 119.3 . . ?
C174 C173 H173 119.3 . . ?
C175 C174 C173 119(2) . . ?
C175 C174 H174 120.4 . . ?
C173 C174 H174 120.4 . . ?
C174 C175 C176 125(2) . . ?
C174 C175 H175 117.6 . . ?
C176 C175 H175 117.6 . . ?
C175 C176 C177 116(2) . . ?
C175 C176 H176 122.2 . . ?
C177 C176 H176 122.2 . . ?
C172 C177 C176 122.8(18) . . ?
C172 C177 H177 118.6 . . ?
C176 C177 H177 118.6 . . ?
C179 C178 H17D 109.5 . . ?
C179 C178 H17E 109.5 . . ?
H17D C178 H17E 109.5 . . ?
C179 C178 H17F 109.5 . . ?
H17D C178 H17F 109.5 . . ?
H17E C178 H17F 109.5 . . ?
C184 C179 C180 117(4) . . ?
C184 C179 C178 120(4) . . ?
C180 C179 C178 122(4) . . ?
C181 C180 C179 115(4) . . ?
C181 C180 H180 122.3 . . ?
C179 C180 H180 122.3 . . ?
C182 C181 C180 133(4) . . ?
C182 C181 H181 113.7 . . ?
C180 C181 H181 113.7 . . ?
C181 C182 C183 108(4) . . ?
C181 C182 H182 126.1 . . ?
C183 C182 H182 126.1 . . ?
C184 C183 C182 123(4) . . ?
C184 C183 H183 118.7 . . ?
C182 C183 H183 118.7 . . ?
C183 C184 C179 124(4) . . ?
C183 C184 H184 118.1 . . ?
C179 C184 H184 118.1 . . ?
C186 C185 H18A 109.5 . . ?
C186 C185 H18B 109.5 . . ?
H18A C185 H18B 109.5 . . ?
C186 C185 H18C 109.5 . . ?
H18A C185 H18C 109.5 . . ?
H18B C185 H18C 109.5 . . ?
C191 C186 C187 117(2) . . ?
C191 C186 C185 122(2) . . ?
C187 C186 C185 121(2) . . ?
C188 C187 C186 125(2) . . ?
C188 C187 H187 117.7 . . ?
C186 C187 H187 117.7 . . ?
C187 C188 C189 117(3) . . ?
C187 C188 H188 121.5 . . ?
C189 C188 H188 121.5 . . ?
C190 C189 C188 121(3) . . ?
C190 C189 H189 119.3 . . ?
C188 C189 H189 119.3 . . ?
C191 C190 C189 114(3) . . ?
C191 C190 H190 122.9 . . ?
C189 C190 H190 122.9 . . ?
C186 C191 C190 126(3) . . ?
C186 C191 H191 116.9 . . ?
C190 C191 H191 116.9 . . ?
C193 C192 H19A 109.5 . . ?
C193 C192 H19B 109.5 . . ?
H19A C192 H19B 109.5 . . ?
C193 C192 H19C 109.5 . . ?
H19A C192 H19C 109.5 . . ?
H19B C192 H19C 109.5 . . ?
C194 C193 C198 118.6(16) . . ?
C194 C193 C192 119.3(16) . . ?
C198 C193 C192 122.0(17) . . ?
C193 C194 C195 123(2) . . ?
C193 C194 H194 118.6 . . ?
C195 C194 H194 118.6 . . ?
C194 C195 C196 117(2) . . ?
C194 C195 H195 121.3 . . ?
C196 C195 H195 121.3 . . ?
C197 C196 C195 119.5(18) . . ?
C197 C196 H196 120.2 . . ?
C195 C196 H196 120.2 . . ?
C198 C197 C196 119.7(16) . . ?
C198 C197 H197 120.2 . . ?
C196 C197 H197 120.2 . . ?
C197 C198 C193 121.9(18) . . ?
C197 C198 H198 119.1 . . ?
C193 C198 H198 119.1 . . ?
C204 C203 H20A 109.5 . . ?
C204 C203 H20B 109.5 . . ?
H20A C203 H20B 109.5 . . ?
C204 C203 H20C 109.5 . . ?
H20A C203 H20C 109.5 . . ?
H20B C203 H20C 109.5 . . ?
C205 C204 C209 116(3) . . ?
C205 C204 C203 126(3) . . ?
C209 C204 C203 117(2) . . ?
C204 C205 C206 121(3) . . ?
C204 C205 H205 119.4 . . ?
C206 C205 H205 119.4 . . ?
C205 C206 C207 120(3) . . ?
C205 C206 H206 120.0 . . ?
C207 C206 H206 120.0 . . ?
C208 C207 C206 119(4) . . ?
C208 C207 H207 120.7 . . ?
C206 C207 H207 120.7 . . ?
C207 C208 C209 119(3) . . ?
C207 C208 H208 120.6 . . ?
C209 C208 H208 120.6 . . ?
C204 C209 C208 125(3) . . ?
C204 C209 H209 117.7 . . ?
C208 C209 H209 117.7 . . ?
N3 Fe1 N1 117.8(5) . . ?
N3 Fe1 N6 122.1(5) . . ?
N1 Fe1 N6 117.1(5) . . ?
N3 Fe1 Fe3 49.9(4) . . ?
N1 Fe1 Fe3 100.0(4) . . ?
N6 Fe1 Fe3 103.5(4) . . ?
N3 Fe1 Fe4 106.1(4) . . ?
N1 Fe1 Fe4 97.8(4) . . ?
N6 Fe1 Fe4 49.1(4) . . ?
Fe3 Fe1 Fe4 62.31(9) . . ?
N3 Fe1 Fe2 101.4(4) . . ?
N1 Fe1 Fe2 48.1(4) . . ?
N6 Fe1 Fe2 101.3(4) . . ?
Fe3 Fe1 Fe2 58.94(8) . . ?
Fe4 Fe1 Fe2 58.05(8) . . ?
N2 Fe2 N1 120.2(5) . . ?
N2 Fe2 N4 121.0(6) . . ?
N1 Fe2 N4 116.3(6) . . ?
N2 Fe2 Fe4 104.1(4) . . ?
N1 Fe2 Fe4 99.1(4) . . ?
N4 Fe2 Fe4 50.0(4) . . ?
N2 Fe2 Fe3 49.4(4) . . ?
N1 Fe2 Fe3 99.8(4) . . ?
N4 Fe2 Fe3 106.1(4) . . ?
Fe4 Fe2 Fe3 62.79(9) . . ?
N2 Fe2 Fe1 102.1(4) . . ?
N1 Fe2 Fe1 48.0(3) . . ?
N4 Fe2 Fe1 102.5(4) . . ?
Fe4 Fe2 Fe1 59.58(8) . . ?
Fe3 Fe2 Fe1 58.73(8) . . ?
N2 Fe3 N3 121.8(5) . . ?
N2 Fe3 N5 116.5(5) . . ?
N3 Fe3 N5 118.2(5) . . ?
N2 Fe3 Fe1 104.9(4) . . ?
N3 Fe3 Fe1 49.2(3) . . ?
N5 Fe3 Fe1 98.5(4) . . ?
N2 Fe3 Fe2 48.8(4) . . ?
N3 Fe3 Fe2 103.9(4) . . ?
N5 Fe3 Fe2 99.0(4) . . ?
Fe1 Fe3 Fe2 62.34(9) . . ?
N2 Fe3 Fe4 99.4(4) . . ?
N3 Fe3 Fe4 102.8(4) . . ?
N5 Fe3 Fe4 47.7(4) . . ?
Fe1 Fe3 Fe4 59.25(8) . . ?
Fe2 Fe3 Fe4 58.14(8) . . ?
N6 Fe4 N5 114.3(5) . . ?
N6 Fe4 N4 123.1(6) . . ?
N5 Fe4 N4 120.3(6) . . ?
N6 Fe4 Fe2 105.7(4) . . ?
N5 Fe4 Fe2 100.6(4) . . ?
N4 Fe4 Fe2 50.5(4) . . ?
N6 Fe4 Fe1 49.7(4) . . ?
N5 Fe4 Fe1 98.4(4) . . ?
N4 Fe4 Fe1 105.5(4) . . ?
Fe2 Fe4 Fe1 62.38(8) . . ?
N6 Fe4 Fe3 100.5(4) . . ?
N5 Fe4 Fe3 48.5(4) . . ?
N4 Fe4 Fe3 103.1(4) . . ?
Fe2 Fe4 Fe3 59.07(8) . . ?
Fe1 Fe4 Fe3 58.44(8) . . ?
N7 Fe5 N9 124.2(5) . . ?
N7 Fe5 N10 113.8(5) . . ?
N9 Fe5 N10 117.8(5) . . ?
N7 Fe5 Fe6 49.3(4) . . ?
N9 Fe5 Fe6 100.4(4) . . ?
N10 Fe5 Fe6 100.7(4) . . ?
N7 Fe5 Fe8 99.3(4) . . ?
N9 Fe5 Fe8 99.5(4) . . ?
N10 Fe5 Fe8 48.1(4) . . ?
Fe6 Fe5 Fe8 59.71(8) . . ?
N7 Fe5 Fe7 103.7(4) . . ?
N9 Fe5 Fe7 47.8(4) . . ?
N10 Fe5 Fe7 100.7(4) . . ?
Fe6 Fe5 Fe7 59.00(8) . . ?
Fe8 Fe5 Fe7 59.14(8) . . ?
N7 Fe6 N8 120.2(5) . . ?
N7 Fe6 N11 119.0(5) . . ?
N8 Fe6 N11 118.7(5) . . ?
N7 Fe6 Fe7 106.3(4) . . ?
N8 Fe6 Fe7 49.2(4) . . ?
N11 Fe6 Fe7 99.8(4) . . ?
N7 Fe6 Fe5 49.6(4) . . ?
N8 Fe6 Fe5 100.7(4) . . ?
N11 Fe6 Fe5 105.2(4) . . ?
Fe7 Fe6 Fe5 61.55(8) . . ?
N7 Fe6 Fe8 100.5(4) . . ?
N8 Fe6 Fe8 104.5(4) . . ?
N11 Fe6 Fe8 49.6(4) . . ?
Fe7 Fe6 Fe8 60.38(8) . . ?
Fe5 Fe6 Fe8 60.94(8) . . ?
N9 Fe7 N8 114.8(5) . . ?
N9 Fe7 N12 115.8(5) . . ?
N8 Fe7 N12 126.7(5) . . ?
N9 Fe7 Fe6 101.5(4) . . ?
N8 Fe7 Fe6 49.9(4) . . ?
N12 Fe7 Fe6 103.9(4) . . ?
N9 Fe7 Fe8 101.1(4) . . ?
N8 Fe7 Fe8 105.1(4) . . ?
N12 Fe7 Fe8 49.6(4) . . ?
Fe6 Fe7 Fe8 60.23(8) . . ?
N9 Fe7 Fe5 48.6(4) . . ?
N8 Fe7 Fe5 99.5(4) . . ?
N12 Fe7 Fe5 101.4(4) . . ?
Fe6 Fe7 Fe5 59.45(8) . . ?
Fe8 Fe7 Fe5 60.19(8) . . ?
N10 Fe8 N12 118.1(5) . . ?
N10 Fe8 N11 122.7(5) . . ?
N12 Fe8 N11 116.5(5) . . ?
N10 Fe8 Fe6 101.2(4) . . ?
N12 Fe8 Fe6 103.1(4) . . ?
N11 Fe8 Fe6 50.0(4) . . ?
N10 Fe8 Fe7 102.9(4) . . ?
N12 Fe8 Fe7 49.5(4) . . ?
N11 Fe8 Fe7 99.4(4) . . ?
Fe6 Fe8 Fe7 59.39(8) . . ?
N10 Fe8 Fe5 49.1(4) . . ?
N12 Fe8 Fe5 101.7(4) . . ?
N11 Fe8 Fe5 104.2(3) . . ?
Fe6 Fe8 Fe5 59.35(8) . . ?
Fe7 Fe8 Fe5 60.67(8) . . ?
C1 N1 Fe1 138.0(12) . . ?
C1 N1 Fe2 138.0(11) . . ?
Fe1 N1 Fe2 83.9(5) . . ?
C14 N2 Fe2 137.1(12) . . ?
C14 N2 Fe3 140.9(12) . . ?
Fe2 N2 Fe3 81.8(5) . . ?
C27 N3 Fe1 138.2(11) . . ?
C27 N3 Fe3 140.5(10) . . ?
Fe1 N3 Fe3 80.9(5) . . ?
C40 N4 Fe4 136.0(11) . . ?
C40 N4 Fe2 144.5(11) . . ?
Fe4 N4 Fe2 79.5(5) . . ?
C53 N5 Fe4 141.8(11) . . ?
C53 N5 Fe3 134.1(11) . . ?
Fe4 N5 Fe3 83.9(5) . . ?
C66 N6 Fe4 144.1(11) . . ?
C66 N6 Fe1 134.6(11) . . ?
Fe4 N6 Fe1 81.2(5) . . ?
C79 N7 Fe6 143.7(11) . . ?
C79 N7 Fe5 134.5(11) . . ?
Fe6 N7 Fe5 81.1(5) . . ?
C92 N8 Fe7 137.4(11) . . ?
C92 N8 Fe6 141.5(11) . . ?
Fe7 N8 Fe6 80.9(5) . . ?
C105 N9 Fe7 149.1(11) . . ?
C105 N9 Fe5 126.9(11) . . ?
Fe7 N9 Fe5 83.6(5) . . ?
C118 N10 Fe8 134.3(11) . . ?
C118 N10 Fe5 142.9(11) . . ?
Fe8 N10 Fe5 82.8(5) . . ?
C131 N11 Fe8 139.1(11) . . ?
C131 N11 Fe6 139.2(11) . . ?
Fe8 N11 Fe6 80.4(5) . . ?
C144 N12 Fe7 134.6(11) . . ?
C144 N12 Fe8 144.2(11) . . ?
Fe7 N12 Fe8 80.9(5) . . ?
C302 C301 C303 117.2(16) . 2_565 ?
C302 C301 H301 121.4 . . ?
C303 C301 H301 121.4 2_565 . ?
C301 C302 C303 117.2(17) . . ?
C301 C302 C304 115(2) . . ?
C303 C302 C304 115(2) . . ?
C301 C303 C302 117.0(16) 2_565 . ?
C301 C303 H303 121.5 2_565 . ?
C302 C303 H303 121.5 . . ?
C302 C304 H30A 109.5 . . ?
C302 C304 H30B 109.5 . . ?
H30A C304 H30B 109.5 . . ?
C302 C304 H30C 109.5 . . ?
H30A C304 H30C 109.5 . . ?
H30B C304 H30C 109.5 . . ?

loop_
_geom_bond_atom_site_label_1
_geom_bond_atom_site_label_2
_geom_bond_distance
_geom_bond_site_symmetry_2
_geom_bond_publ_flag
C1 N1 1.29(2) . ?
C1 C8 1.50(2) . ?
C1 C2 1.50(2) . ?
C2 C7 1.36(2) . ?
C2 C3 1.43(2) . ?
C3 C4 1.38(2) . ?
C3 H3 0.9300 . ?
C4 C5 1.39(3) . ?
C4 H4 0.9300 . ?
C5 C6 1.37(2) . ?
C5 H5 0.9300 . ?
C6 C7 1.42(2) . ?
C6 H6 0.9300 . ?
C7 H7 0.9300 . ?
C8 C9 1.35(2) . ?
C8 C13 1.39(2) . ?
C9 C10 1.38(3) . ?
C9 H9 0.9300 . ?
C10 C11 1.33(3) . ?
C10 H10 0.9300 . ?
C11 C12 1.36(3) . ?
C11 H11 0.9300 . ?
C12 C13 1.40(2) . ?
C12 H12 0.9300 . ?
C13 H13 0.9300 . ?
C14 N2 1.31(2) . ?
C14 C15 1.51(2) . ?
C14 C21 1.51(2) . ?
C15 C20 1.40(2) . ?
C15 C16 1.40(2) . ?
C16 C17 1.41(2) . ?
C16 H16 0.9300 . ?
C17 C18 1.39(2) . ?
C17 H17 0.9300 . ?
C18 C19 1.38(3) . ?
C18 H18 0.9300 . ?
C19 C20 1.41(2) . ?
C19 H19 0.9300 . ?
C20 H20 0.9300 . ?
C21 C22 1.38(3) . ?
C21 C26 1.38(3) . ?
C22 C23 1.39(3) . ?
C22 H22 0.9300 . ?
C23 C24 1.34(3) . ?
C23 H23 0.9300 . ?
C24 C25 1.43(3) . ?
C24 H24 0.9300 . ?
C25 C26 1.37(3) . ?
C25 H25 0.9300 . ?
C26 H26 0.9300 . ?
C27 N3 1.29(2) . ?
C27 C28 1.51(2) . ?
C27 C34 1.52(2) . ?
C28 C33 1.39(2) . ?
C28 C29 1.39(2) . ?
C29 C30 1.36(2) . ?
C29 H29 0.9300 . ?
C30 C31 1.38(2) . ?
C30 H30 0.9300 . ?
C31 C32 1.35(3) . ?
C31 H31 0.9300 . ?
C32 C33 1.38(2) . ?
C32 H32 0.9300 . ?
C33 H33 0.9300 . ?
C34 C35 1.37(2) . ?
C34 C39 1.39(2) . ?
C35 C36 1.42(2) . ?
C35 H35 0.9300 . ?
C36 C37 1.36(2) . ?
C36 H36 0.9300 . ?
C37 C38 1.36(2) . ?
C37 H37 0.9300 . ?
C38 C39 1.37(2) . ?
C38 H38 0.9300 . ?
C39 H39 0.9300 . ?
C40 N4 1.30(2) . ?
C40 C41 1.47(2) . ?
C40 C47 1.51(2) . ?
C41 C42 1.38(2) . ?
C41 C46 1.38(2) . ?
C42 C43 1.39(2) . ?
C42 H42 0.9300 . ?
C43 C44 1.36(3) . ?
C43 H43 0.9300 . ?
C44 C45 1.40(3) . ?
C44 H44 0.9300 . ?
C45 C46 1.38(2) . ?
C45 H45 0.9300 . ?
C46 H46 0.9300 . ?
C47 C52 1.36(2) . ?
C47 C48 1.43(2) . ?
C48 C49 1.35(2) . ?
C48 H48 0.9300 . ?
C49 C50 1.37(3) . ?
C49 H49 0.9300 . ?
C50 C51 1.36(2) . ?
C50 H50 0.9300 . ?
C51 C52 1.41(2) . ?
C51 H51 0.9300 . ?
C52 H52 0.9300 . ?
C53 N5 1.27(2) . ?
C53 C54 1.50(2) . ?
C53 C60 1.51(2) . ?
C54 C59 1.40(2) . ?
C54 C55 1.41(2) . ?
C55 C56 1.38(2) . ?
C55 H55 0.9300 . ?
C56 C57 1.38(2) . ?
C56 H56 0.9300 . ?
C57 C58 1.36(3) . ?
C57 H57 0.9300 . ?
C58 C59 1.36(3) . ?
C58 H58 0.9300 . ?
C59 H59 0.9300 . ?
C60 C61 1.37(2) . ?
C60 C65 1.38(2) . ?
C61 C62 1.40(2) . ?
C61 H61 0.9300 . ?
C62 C63 1.37(3) . ?
C62 H62 0.9300 . ?
C63 C64 1.40(3) . ?
C63 H63 0.9300 . ?
C64 C65 1.40(2) . ?
C64 H64 0.9300 . ?
C65 H65 0.9300 . ?
C66 N6 1.284(18) . ?
C66 C73 1.46(2) . ?
C66 C67 1.51(2) . ?
C67 C68 1.39(2) . ?
C67 C72 1.41(2) . ?
C68 C69 1.37(2) . ?
C68 H68 0.9300 . ?
C69 C70 1.34(2) . ?
C69 H69 0.9300 . ?
C70 C71 1.40(2) . ?
C70 H70 0.9300 . ?
C71 C72 1.33(2) . ?
C71 H71 0.9300 . ?
C72 H72 0.9300 . ?
C73 C74 1.38(2) . ?
C73 C78 1.42(2) . ?
C74 C75 1.38(2) . ?
C74 H74 0.9300 . ?
C75 C76 1.36(3) . ?
C75 H75 0.9300 . ?
C76 C77 1.38(3) . ?
C76 H76 0.9300 . ?
C77 C78 1.39(2) . ?
C77 H77 0.9300 . ?
C78 H78 0.9300 . ?
C79 N7 1.280(19) . ?
C79 C86 1.50(2) . ?
C79 C80 1.53(2) . ?
C80 C81 1.39(2) . ?
C80 C85 1.42(2) . ?
C81 C82 1.37(2) . ?
C81 H81 0.9300 . ?
C82 C83 1.37(2) . ?
C82 H82 0.9300 . ?
C83 C84 1.41(3) . ?
C83 H83 0.9300 . ?
C84 C85 1.36(2) . ?
C84 H84 0.9300 . ?
C85 H85 0.9300 . ?
C86 C91 1.39(2) . ?
C86 C87 1.40(2) . ?
C87 C88 1.37(2) . ?
C87 H87 0.9300 . ?
C88 C89 1.38(3) . ?
C88 H88 0.9300 . ?
C89 C90 1.38(2) . ?
C89 H89 0.9300 . ?
C90 C91 1.42(2) . ?
C90 H90 0.9300 . ?
C91 H91 0.9300 . ?
C92 N8 1.31(2) . ?
C92 C99 1.47(2) . ?
C92 C93 1.51(2) . ?
C93 C98 1.38(2) . ?
C93 C94 1.38(2) . ?
C94 C95 1.42(2) . ?
C94 H94 0.9300 . ?
C95 C96 1.35(3) . ?
C95 H95 0.9300 . ?
C96 C97 1.39(3) . ?
C96 H96 0.9300 . ?
C97 C98 1.39(3) . ?
C97 H97 0.9300 . ?
C98 H98 0.9300 . ?
C99 C104 1.37(2) . ?
C99 C100 1.43(2) . ?
C100 C101 1.36(2) . ?
C100 H100 0.9300 . ?
C101 C102 1.35(3) . ?
C101 H101 0.9300 . ?
C102 C103 1.40(2) . ?
C102 H102 0.9300 . ?
C103 C104 1.35(2) . ?
C103 H103 0.9300 . ?
C104 H104 0.9300 . ?
C105 N9 1.32(2) . ?
C105 C112 1.45(2) . ?
C105 C106 1.51(2) . ?
C106 C111 1.40(2) . ?
C106 C107 1.41(2) . ?
C107 C108 1.40(2) . ?
C107 H107 0.9300 . ?
C108 C109 1.36(2) . ?
C108 H108 0.9300 . ?
C109 C110 1.37(2) . ?
C109 H109 0.9300 . ?
C110 C111 1.38(2) . ?
C110 H110 0.9300 . ?
C111 H111 0.9300 . ?
C112 C113 1.38(2) . ?
C112 C117 1.41(2) . ?
C113 C114 1.39(2) . ?
C113 H113 0.9300 . ?
C114 C115 1.37(3) . ?
C114 H114 0.9300 . ?
C115 C116 1.41(3) . ?
C115 H115 0.9300 . ?
C116 C117 1.36(2) . ?
C116 H116 0.9300 . ?
C117 H117 0.9300 . ?
C118 N10 1.296(19) . ?
C118 C125 1.50(2) . ?
C118 C119 1.50(2) . ?
C119 C120 1.38(2) . ?
C119 C124 1.39(2) . ?
C120 C121 1.43(2) . ?
C120 H120 0.9300 . ?
C121 C122 1.36(3) . ?
C121 H121 0.9300 . ?
C122 C123 1.34(3) . ?
C122 H122 0.9300 . ?
C123 C124 1.44(2) . ?
C123 H123 0.9300 . ?
C124 H124 0.9300 . ?
C125 C126 1.43(2) . ?
C125 C130 1.43(2) . ?
C126 C127 1.42(2) . ?
C126 H126 0.9300 . ?
C127 C128 1.39(3) . ?
C127 H127 0.9300 . ?
C128 C129 1.35(3) . ?
C128 H128 0.9300 . ?
C129 C130 1.41(2) . ?
C129 H129 0.9300 . ?
C130 H130 0.9300 . ?
C131 N11 1.29(2) . ?
C131 C132 1.49(2) . ?
C131 C138 1.50(2) . ?
C132 C137 1.37(2) . ?
C132 C133 1.39(2) . ?
C133 C134 1.35(2) . ?
C133 H133 0.9300 . ?
C134 C135 1.37(3) . ?
C134 H134 0.9300 . ?
C135 C136 1.37(3) . ?
C135 H135 0.9300 . ?
C136 C137 1.44(3) . ?
C136 H136 0.9300 . ?
C137 H137 0.9300 . ?
C138 C143 1.34(2) . ?
C138 C139 1.40(2) . ?
C139 C140 1.39(2) . ?
C139 H139 0.9300 . ?
C140 C141 1.39(3) . ?
C140 H140 0.9300 . ?
C141 C142 1.37(2) . ?
C141 H141 0.9300 . ?
C142 C143 1.36(3) . ?
C142 H142 0.9300 . ?
C143 H143 0.9300 . ?
C144 N12 1.285(19) . ?
C144 C145 1.48(2) . ?
C144 C151 1.53(2) . ?
C145 C146 1.38(2) . ?
C145 C150 1.40(2) . ?
C146 C147 1.38(2) . ?
C146 H146 0.9300 . ?
C147 C148 1.41(2) . ?
C147 H147 0.9300 . ?
C148 C149 1.33(2) . ?
C148 H148 0.9300 . ?
C149 C150 1.36(2) . ?
C149 H149 0.9300 . ?
C150 H150 0.9300 . ?
C151 C156 1.36(2) . ?
C151 C152 1.38(2) . ?
C152 C153 1.41(2) . ?
C152 H152 0.9300 . ?
C153 C154 1.38(3) . ?
C153 H153 0.9300 . ?
C154 C155 1.36(2) . ?
C154 H154 0.9300 . ?
C155 C156 1.42(2) . ?
C155 H155 0.9300 . ?
C156 H156 0.9300 . ?
C157 C158 1.55(3) . ?
C157 H15A 0.9600 . ?
C157 H15B 0.9600 . ?
C157 H15C 0.9600 . ?
C158 C159 1.24(3) . ?
C158 C163 1.39(3) . ?
C159 C160 1.42(4) . ?
C159 H159 0.9300 . ?
C160 C161 1.38(4) . ?
C160 H160 0.9300 . ?
C161 C162 1.35(4) . ?
C161 H161 0.9300 . ?
C162 C163 1.43(3) . ?
C162 H162 0.9300 . ?
C163 H163 0.9300 . ?
C164 C165 1.52(5) . ?
C164 H16A 0.9600 . ?
C164 H16B 0.9600 . ?
C164 H16C 0.9600 . ?
C165 C166 1.25(4) . ?
C165 C170 1.49(4) . ?
C166 C167 1.43(4) . ?
C166 H166 0.9300 . ?
C167 C168 1.30(4) . ?
C167 H167 0.9300 . ?
C168 C169 1.48(4) . ?
C168 H168 0.9300 . ?
C169 C170 1.30(4) . ?
C169 H169 0.9300 . ?
C170 H170 0.9300 . ?
C171 C172 1.45(3) . ?
C171 H17A 0.9600 . ?
C171 H17B 0.9600 . ?
C171 H17C 0.9600 . ?
C172 C173 1.38(3) . ?
C172 C177 1.41(2) . ?
C173 C174 1.42(3) . ?
C173 H173 0.9300 . ?
C174 C175 1.34(3) . ?
C174 H174 0.9300 . ?
C175 C176 1.35(3) . ?
C175 H175 0.9300 . ?
C176 C177 1.44(3) . ?
C176 H176 0.9300 . ?
C177 H177 0.9300 . ?
C178 C179 1.47(5) . ?
C178 H17D 0.9600 . ?
C178 H17E 0.9600 . ?
C178 H17F 0.9600 . ?
C179 C184 1.35(5) . ?
C179 C180 1.42(5) . ?
C180 C181 1.40(4) . ?
C180 H180 0.9300 . ?
C181 C182 1.30(5) . ?
C181 H181 0.9300 . ?
C182 C183 1.53(5) . ?
C182 H182 0.9300 . ?
C183 C184 1.32(4) . ?
C183 H183 0.9300 . ?
C184 H184 0.9300 . ?
C185 C186 1.45(3) . ?
C185 H18A 0.9600 . ?
C185 H18B 0.9600 . ?
C185 H18C 0.9600 . ?
C186 C191 1.35(3) . ?
C186 C187 1.39(3) . ?
C187 C188 1.32(4) . ?
C187 H187 0.9300 . ?
C188 C189 1.44(4) . ?
C188 H188 0.9300 . ?
C189 C190 1.44(4) . ?
C189 H189 0.9300 . ?
C190 C191 1.38(4) . ?
C190 H190 0.9300 . ?
C191 H191 0.9300 . ?
C192 C193 1.47(2) . ?
C192 H19A 0.9600 . ?
C192 H19B 0.9600 . ?
C192 H19C 0.9600 . ?
C193 C194 1.36(2) . ?
C193 C198 1.38(2) . ?
C194 C195 1.38(3) . ?
C194 H194 0.9300 . ?
C195 C196 1.43(2) . ?
C195 H195 0.9300 . ?
C196 C197 1.39(2) . ?
C196 H196 0.9300 . ?
C197 C198 1.37(3) . ?
C197 H197 0.9300 . ?
C198 H198 0.9300 . ?
C203 C204 1.42(3) . ?
C203 H20A 0.9600 . ?
C203 H20B 0.9600 . ?
C203 H20C 0.9600 . ?
C204 C205 1.33(3) . ?
C204 C209 1.36(3) . ?
C205 C206 1.41(4) . ?
C205 H205 0.9300 . ?
C206 C207 1.44(5) . ?
C206 H206 0.9300 . ?
C207 C208 1.29(4) . ?
C207 H207 0.9300 . ?
C208 C209 1.43(4) . ?
C208 H208 0.9300 . ?
C209 H209 0.9300 . ?
Fe1 N3 1.935(12) . ?
Fe1 N1 1.954(12) . ?
Fe1 N6 1.963(12) . ?
Fe1 Fe3 2.523(3) . ?
Fe1 Fe4 2.544(3) . ?
Fe1 Fe2 2.614(3) . ?
Fe2 N2 1.921(14) . ?
Fe2 N1 1.957(13) . ?
Fe2 N4 1.965(15) . ?
Fe2 Fe4 2.504(3) . ?
Fe2 Fe3 2.528(3) . ?
Fe3 N2 1.940(14) . ?
Fe3 N3 1.954(13) . ?
Fe3 N5 1.974(12) . ?
Fe3 Fe4 2.621(3) . ?
Fe4 N6 1.947(13) . ?
Fe4 N5 1.949(13) . ?
Fe4 N4 1.951(13) . ?
Fe5 N7 1.957(12) . ?
Fe5 N9 1.958(12) . ?
Fe5 N10 1.964(13) . ?
Fe5 Fe6 2.539(3) . ?
Fe5 Fe8 2.580(3) . ?
Fe5 Fe7 2.592(3) . ?
Fe6 N7 1.950(12) . ?
Fe6 N8 1.958(13) . ?
Fe6 N11 1.982(12) . ?
Fe6 Fe7 2.527(3) . ?
Fe6 Fe8 2.549(3) . ?
Fe7 N9 1.933(13) . ?
Fe7 N8 1.936(13) . ?
Fe7 N12 1.966(13) . ?
Fe7 Fe8 2.553(3) . ?
Fe8 N10 1.936(13) . ?
Fe8 N12 1.968(12) . ?
Fe8 N11 1.969(13) . ?
C301 C302 1.43(2) . ?
C301 C303 1.43(2) 2_565 ?
C301 H301 0.9300 . ?
C302 C303 1.43(2) . ?
C302 C304 1.46(2) . ?
C303 C301 1.43(2) 2_565 ?
C303 H303 0.9300 . ?
C304 H30A 0.9600 . ?
C304 H30B 0.9600 . ?
C304 H30C 0.9600 . ?
